data_1540550
loop_
_publ_author_name
'Wood, Christopher'
'Ronson, Tanya'
'McConnell, Anna'
'Roberts, Derrick A.'
'Nitschke, Jonathan'

_publ_section_title
;
 Dual stimuli-induced formation of a \m-hydroxido bridged
 [Zn9L5(\m-OH)6]12+half-pipe
;
_journal_name_full 'Chem. Sci.'
_journal_paper_doi 10.1039/C5SC03926F
_journal_year 2015
_chemical_formula_moiety 'C180 H146 N30 O16 Zn9, 10(C2 F6 N O4 S2), 2(C10 H7 O3 S), C2 H3 N'
_chemical_formula_sum 'C222 H163 F60 N41 O62 S22 Zn9'
_chemical_formula_weight 6830.57
_space_group_crystal_system monoclinic
_space_group_IT_number 14
_space_group_name_Hall '-P 2yn'
_space_group_name_H-M_alt 'P 1 21/n 1'
_symmetry_space_group_name_Hall '-P 2yn'
_symmetry_space_group_name_H-M 'P 1 21/n 1'
_atom_sites_solution_hydrogens mixed
_audit_creation_method SHELXL-2014/6
_audit_update_record
;
2015-07-01 deposited with the CCDC.
2015-11-11 downloaded from the CCDC.
;
_cell_angle_alpha 90
_cell_angle_beta 90.229(3)
_cell_angle_gamma 90
_cell_formula_units_Z 4
_cell_length_a 15.8416(11)
_cell_length_b 55.356(4)
_cell_length_c 33.8750(19)
_cell_measurement_reflns_used 9987
_cell_measurement_temperature 100(2)
_cell_measurement_theta_max 32.211
_cell_measurement_theta_min 4.335
_cell_volume 29706(3)
_computing_cell_refinement
;
CrystalClear-SM Expert 2.0 r5 (Rigaku, 2010)
;
_computing_data_collection
;
CrystalClear-SM Expert 2.0 r5 (Rigaku, 2010)
;
_computing_data_reduction 'Bruker SAINT'
_computing_structure_refinement 'SHELXL-2014/6 (Sheldrick, 2014)'
_computing_structure_solution 'SUPERFLIP (Palatinus & Chapuis, 2007)'
_diffrn_ambient_temperature 100(2)
_diffrn_detector_area_resol_mean 0
_diffrn_measured_fraction_theta_full 0.988
_diffrn_measured_fraction_theta_max 0.988
_diffrn_measurement_device_type 'Rigaku Saturn 724+ detector on Crystal Logic diffractometer'
_diffrn_measurement_method '\w  scans'
_diffrn_radiation_monochromator 'silicon double crystal'
_diffrn_radiation_source 'Diamond beamline I19'
_diffrn_radiation_type synchrotron
_diffrn_radiation_wavelength 0.6889
_diffrn_reflns_av_R_equivalents 0.1220
_diffrn_reflns_av_unetI/netI 0.0669
_diffrn_reflns_laue_measured_fraction_full 0.988
_diffrn_reflns_laue_measured_fraction_max 0.988
_diffrn_reflns_limit_h_max 12
_diffrn_reflns_limit_h_min -13
_diffrn_reflns_limit_k_max 45
_diffrn_reflns_limit_k_min -46
_diffrn_reflns_limit_l_max 28
_diffrn_reflns_limit_l_min -28
_diffrn_reflns_number 141378
_diffrn_reflns_point_group_measured_fraction_full 0.988
_diffrn_reflns_point_group_measured_fraction_max 0.988
_diffrn_reflns_theta_full 16.680
_diffrn_reflns_theta_max 16.681
_diffrn_reflns_theta_min 0.683
_exptl_absorpt_coefficient_mu 0.815
_exptl_absorpt_correction_T_max 0.7442
_exptl_absorpt_correction_T_min 0.5451
_exptl_absorpt_correction_type multi-scan
_exptl_absorpt_process_details SADABS
_exptl_crystal_colour yellow
_exptl_crystal_density_diffrn 1.527
_exptl_crystal_description block
_exptl_crystal_F_000 13760
_exptl_crystal_recrystallization_method 'Re-crystallisation from solvent: acetonitrile, diethyl ether'
_exptl_crystal_size_max 0.020
_exptl_crystal_size_mid 0.010
_exptl_crystal_size_min 0.003
_refine_diff_density_max 0.895
_refine_diff_density_min -0.819
_refine_diff_density_rms 0.153
_refine_ls_extinction_method none
_refine_ls_goodness_of_fit_ref 1.374
_refine_ls_hydrogen_treatment constr
_refine_ls_matrix_type full
_refine_ls_number_parameters 2665
_refine_ls_number_reflns 17766
_refine_ls_number_restraints 6797
_refine_ls_restrained_S_all 1.215
_refine_ls_R_factor_all 0.1996
_refine_ls_R_factor_gt 0.1869
_refine_ls_shift/su_max 0.000
_refine_ls_shift/su_mean 0.000
_refine_ls_structure_factor_coef Fsqd
_refine_ls_weighting_details 'w=1/[\s^2^(Fo^2^)+(0.2000P)^2^+350.0000P] where P=(Fo^2^+2Fc^2^)/3'
_refine_ls_weighting_scheme calc
_refine_ls_wR_factor_gt 0.4455
_refine_ls_wR_factor_ref 0.4548
_reflns_Friedel_coverage 0.000
_reflns_number_gt 14944
_reflns_number_total 17766
_reflns_threshold_expression 'I > 2\s(I)'
_cod_data_source_file c5sc03926f2.cif
_cod_data_source_block csw389_sq_d
_cod_database_code 1540550
_shelx_space_group_comment
;
The symmetry employed for this shelxl refinement is uniquely defined
by the following loop, which should always be used as a source of
symmetry information in preference to the above space-group names.
They are only intended as comments.
;
_shelx_estimated_absorpt_t_min 0.982
_shelx_estimated_absorpt_t_max 0.997
_shelxl_version_number 2014/6

loop_
_space_group_symop_operation_xyz
'x, y, z'
'-x+1/2, y+1/2, -z+1/2'
'-x, -y, -z'
'x-1/2, -y-1/2, z-1/2'

loop_
_atom_site_label
_atom_site_type_symbol
_atom_site_fract_x
_atom_site_fract_y
_atom_site_fract_z
_atom_site_U_iso_or_equiv
_atom_site_adp_type
_atom_site_occupancy
_atom_site_site_symmetry_order
_atom_site_calc_flag
_atom_site_refinement_flags_posn
_atom_site_refinement_flags_adp
_atom_site_refinement_flags_occupancy
_atom_site_disorder_assembly
_atom_site_disorder_group
Zn1 Zn 0.3626(2) 0.10579(6) 0.73749(12) 0.0997(12) Uani 1 1 d . . . . .
Zn2 Zn 0.4845(3) 0.09768(11) 0.64923(12) 0.151(2) Uani 1 1 d . . . . .
Zn3 Zn 0.6759(2) 0.09518(6) 0.59581(10) 0.1031(12) Uani 1 1 d . . . . .
Zn4 Zn 0.32748(19) 0.24454(5) 0.66160(8) 0.0749(10) Uani 1 1 d . . . . .
Zn5 Zn 0.5340(2) 0.23809(10) 0.62869(9) 0.141(2) Uani 1 1 d . . . . .
Zn6 Zn 0.7497(2) 0.23590(6) 0.65460(8) 0.0781(10) Uani 1 1 d . . . . .
Zn7 Zn 0.3879(2) 0.38437(6) 0.59074(11) 0.0970(12) Uani 1 1 d . . . . .
Zn8 Zn 0.5887(2) 0.38012(11) 0.63568(11) 0.150(2) Uani 1 1 d . . . . .
Zn9 Zn 0.7253(2) 0.37680(6) 0.71999(10) 0.0944(12) Uani 1 1 d . . . . .
O51 O 0.4578(9) 0.0980(3) 0.7058(5) 0.089(5) Uani 1 1 d . U . . .
H51 H 0.5008 0.0907 0.7179 0.107 Uiso 1 1 d R U . . .
O52 O 0.5936(11) 0.0895(4) 0.6389(5) 0.104(6) Uani 1 1 d . U . . .
H52 H 0.6206 0.0813 0.6577 0.125 Uiso 1 1 d R U . . .
O53 O 0.4424(11) 0.2435(4) 0.6611(6) 0.121(7) Uani 1 1 d . U . . .
H53 H 0.4547 0.2467 0.6862 0.145 Uiso 1 1 d R U . . .
O54 O 0.6306(12) 0.2382(4) 0.6564(6) 0.113(6) Uani 1 1 d . U . . .
H54 H 0.6230 0.2311 0.6798 0.136 Uiso 0.5 1 d R U P A 1
H54' H 0.6273 0.2520 0.6698 0.136 Uiso 0.5 1 d R U P B 2
O55 O 0.4772(10) 0.3913(3) 0.6295(5) 0.093(5) Uani 1 1 d . U . . .
H55 H 0.4523 0.4021 0.6451 0.111 Uiso 1 1 d R U . . .
O56 O 0.6275(11) 0.3833(3) 0.6884(6) 0.108(6) Uani 1 1 d . U . . .
H56 H 0.5855 0.3820 0.7056 0.129 Uiso 1 1 d R U . . .
O1B O 0.4713(16) -0.0075(3) 0.8272(8) 0.167(6) Uani 1 1 d D U . . .
O2B O 0.2196(16) 0.4920(4) 0.5003(8) 0.202(7) Uani 1 1 d D U . . .
N1B N 0.4191(14) 0.0900(3) 0.7926(7) 0.124(5) Uani 1 1 d D U . . .
N2B N 0.3779(11) 0.1359(3) 0.7738(6) 0.094(4) Uani 1 1 d D U . . .
N3B N 0.3237(10) 0.2311(3) 0.7230(5) 0.075(4) Uani 1 1 d D U . . .
N4B N 0.2899(11) 0.2742(3) 0.6940(5) 0.079(4) Uani 1 1 d D U . . .
N5B N 0.3020(11) 0.3701(3) 0.6310(6) 0.100(4) Uani 1 1 d D U . . .
N6B N 0.2755(15) 0.4064(4) 0.5801(7) 0.145(5) Uani 1 1 d D U . . .
C1B C 0.4380(14) 0.0655(3) 0.8018(8) 0.137(5) Uani 1 1 d D U . . .
C2B C 0.4568(17) 0.0491(4) 0.7723(8) 0.143(5) Uani 1 1 d D U . . .
H2B H 0.4606 0.0547 0.7459 0.172 Uiso 1 1 calc R U . . .
C3B C 0.4702(18) 0.0250(4) 0.7802(8) 0.151(6) Uani 1 1 d D U . . .
H3B H 0.4825 0.0142 0.7593 0.181 Uiso 1 1 calc R U . . .
C4B C 0.4659(15) 0.0166(4) 0.8186(8) 0.158(6) Uani 1 1 d D U . . .
C5B C 0.4505(18) 0.0329(4) 0.8486(8) 0.154(6) Uani 1 1 d D U . . .
H5B H 0.4503 0.0275 0.8752 0.184 Uiso 1 1 calc R U . . .
C6B C 0.4353(18) 0.0570(4) 0.8403(8) 0.145(6) Uani 1 1 d D U . . .
H6B H 0.4229 0.0678 0.8612 0.174 Uiso 1 1 calc R U . . .
C7B C 0.469(3) -0.0172(7) 0.8659(9) 0.184(10) Uani 1 1 d D U . . .
H7BA H 0.4683 -0.0348 0.8645 0.275 Uiso 1 1 calc R U . . .
H7BB H 0.4184 -0.0114 0.8794 0.275 Uiso 1 1 calc R U . . .
H7BC H 0.5194 -0.0119 0.8805 0.275 Uiso 1 1 calc R U . . .
C8B C 0.4365(14) 0.1069(3) 0.8176(8) 0.114(5) Uani 1 1 d D U . . .
H8B H 0.4630 0.1029 0.8419 0.136 Uiso 1 1 calc R U . . .
C9B C 0.4158(11) 0.1322(3) 0.8089(6) 0.102(4) Uani 1 1 d D U . . .
C10B C 0.4338(13) 0.1510(3) 0.8348(6) 0.099(4) Uani 1 1 d D U . . .
H10B H 0.4616 0.1479 0.8592 0.118 Uiso 1 1 calc R U . . .
C11B C 0.4107(12) 0.1743(3) 0.8248(6) 0.090(4) Uani 1 1 d D U . . .
H11B H 0.4214 0.1873 0.8423 0.108 Uiso 1 1 calc R U . . .
C12B C 0.3716(11) 0.1784(3) 0.7885(5) 0.086(4) Uani 1 1 d D U . . .
C13B C 0.3570(12) 0.1585(3) 0.7645(6) 0.088(4) Uani 1 1 d D U . . .
H13B H 0.3302 0.1612 0.7398 0.106 Uiso 1 1 calc R U . . .
C14B C 0.3463(12) 0.2092(3) 0.7359(5) 0.076(4) Uani 1 1 d D U . . .
H14B H 0.3619 0.1973 0.7172 0.091 Uiso 1 1 calc R U . . .
C15B C 0.3479(10) 0.2032(3) 0.7758(5) 0.078(4) Uani 1 1 d D U . . .
C16B C 0.3253(12) 0.2207(3) 0.8031(6) 0.081(4) Uani 1 1 d D U . . .
H16B H 0.3250 0.2172 0.8305 0.097 Uiso 1 1 calc R U . . .
C17B C 0.3030(12) 0.2434(3) 0.7897(5) 0.080(4) Uani 1 1 d D U . . .
H17B H 0.2880 0.2558 0.8079 0.096 Uiso 1 1 calc R U . . .
C18B C 0.3028(10) 0.2482(3) 0.7495(5) 0.074(4) Uani 1 1 d D U . . .
C19B C 0.2837(10) 0.2726(3) 0.7336(5) 0.077(4) Uani 1 1 d D U . . .
C20B C 0.2641(12) 0.2929(3) 0.7558(6) 0.079(4) Uani 1 1 d D U . . .
H20B H 0.2606 0.2916 0.7837 0.095 Uiso 1 1 calc R U . . .
C21B C 0.2498(12) 0.3150(3) 0.7381(5) 0.082(4) Uani 1 1 d D U . . .
H21B H 0.2370 0.3287 0.7539 0.098 Uiso 1 1 calc R U . . .
C22B C 0.2538(10) 0.3172(3) 0.6971(5) 0.083(4) Uani 1 1 d D U . . .
C23B C 0.2755(12) 0.2960(3) 0.6787(6) 0.081(4) Uani 1 1 d D U . . .
H23B H 0.2810 0.2970 0.6509 0.097 Uiso 1 1 calc R U . . .
C24B C 0.3075(13) 0.3502(3) 0.6527(6) 0.094(4) Uani 1 1 d D U . . .
H24B H 0.3585 0.3413 0.6503 0.113 Uiso 1 1 calc R U . . .
C25B C 0.2487(11) 0.3408(3) 0.6781(5) 0.091(4) Uani 1 1 d D U . . .
C26B C 0.1738(12) 0.3539(3) 0.6795(6) 0.097(4) Uani 1 1 d D U . . .
H26B H 0.1292 0.3485 0.6960 0.116 Uiso 1 1 calc R U . . .
C27B C 0.1631(13) 0.3746(4) 0.6576(6) 0.103(5) Uani 1 1 d D U . . .
H27B H 0.1121 0.3836 0.6590 0.124 Uiso 1 1 calc R U . . .
C28B C 0.2283(11) 0.3821(3) 0.6335(5) 0.109(4) Uani 1 1 d D U . . .
C29B C 0.2232(16) 0.4022(4) 0.6056(7) 0.126(5) Uani 1 1 d D U . . .
H29B H 0.1759 0.4127 0.6074 0.152 Uiso 1 1 calc R U . . .
C30B C 0.2706(15) 0.4256(4) 0.5525(7) 0.163(6) Uani 1 1 d D U . . .
C31B C 0.2912(18) 0.4280(5) 0.5132(8) 0.175(6) Uani 1 1 d D U . . .
H31B H 0.3158 0.4148 0.4997 0.210 Uiso 1 1 calc R U . . .
C32B C 0.2769(19) 0.4494(5) 0.4928(8) 0.183(6) Uani 1 1 d D U . . .
H32B H 0.2907 0.4503 0.4656 0.219 Uiso 1 1 calc R U . . .
C33B C 0.2429(15) 0.4692(4) 0.5116(9) 0.188(6) Uani 1 1 d D U . . .
C34B C 0.2255(18) 0.4675(5) 0.5516(9) 0.180(6) Uani 1 1 d D U . . .
H34B H 0.2044 0.4811 0.5655 0.216 Uiso 1 1 calc R U . . .
C35B C 0.2387(18) 0.4461(5) 0.5713(8) 0.170(6) Uani 1 1 d D U . . .
H35B H 0.2256 0.4453 0.5986 0.203 Uiso 1 1 calc R U . . .
C36B C 0.226(3) 0.5046(8) 0.4650(11) 0.213(11) Uani 1 1 d D U . . .
H36A H 0.2844 0.5049 0.4563 0.319 Uiso 1 1 calc R U . . .
H36B H 0.2057 0.5212 0.4689 0.319 Uiso 1 1 calc R U . . .
H36C H 0.1905 0.4967 0.4449 0.319 Uiso 1 1 calc R U . . .
O1C O 0.1904(16) 0.0121(4) 0.8459(8) 0.183(7) Uani 1 1 d D U . . .
O2C O 0.5951(16) 0.4900(4) 0.5259(8) 0.174(6) Uani 1 1 d D U . . .
N1C N 0.2600(15) 0.0836(4) 0.7365(7) 0.138(5) Uani 1 1 d D U . . .
N2C N 0.2867(12) 0.1206(3) 0.6875(6) 0.105(4) Uani 1 1 d D U . . .
N3C N 0.2857(11) 0.2149(3) 0.6278(5) 0.088(4) Uani 1 1 d D U . . .
N4C N 0.3241(11) 0.2583(3) 0.5993(5) 0.083(4) Uani 1 1 d D U . . .
N5C N 0.4041(12) 0.3541(3) 0.5560(6) 0.101(4) Uani 1 1 d D U . . .
N6C N 0.4642(13) 0.3978(4) 0.5428(7) 0.127(5) Uani 1 1 d D U . . .
C1C C 0.2412(14) 0.0650(4) 0.7642(7) 0.153(5) Uani 1 1 d D U . . .
C2C C 0.2211(17) 0.0718(5) 0.8026(8) 0.160(6) Uani 1 1 d D U . . .
H2C H 0.2185 0.0885 0.8092 0.192 Uiso 1 1 calc R U . . .
C3C C 0.2048(18) 0.0546(5) 0.8311(8) 0.168(6) Uani 1 1 d D U . . .
H3C H 0.1918 0.0592 0.8574 0.202 Uiso 1 1 calc R U . . .
C4C C 0.2079(14) 0.0306(5) 0.8202(8) 0.173(6) Uani 1 1 d D U . . .
C5C C 0.2264(18) 0.0233(5) 0.7821(8) 0.168(6) Uani 1 1 d D U . . .
H5C H 0.2275 0.0067 0.7754 0.202 Uiso 1 1 calc R U . . .
C6C C 0.2432(18) 0.0408(5) 0.7537(8) 0.160(6) Uani 1 1 d D U . . .
H6C H 0.2560 0.0362 0.7274 0.192 Uiso 1 1 calc R U . . .
C7C C 0.166(3) 0.0188(8) 0.8848(9) 0.192(10) Uani 1 1 d D U . . .
H7CA H 0.1189 0.0302 0.8834 0.289 Uiso 1 1 calc R U . . .
H7CB H 0.2142 0.0265 0.8982 0.289 Uiso 1 1 calc R U . . .
H7CC H 0.1492 0.0044 0.8995 0.289 Uiso 1 1 calc R U . . .
C8C C 0.2101(16) 0.0867(4) 0.7081(6) 0.127(5) Uani 1 1 d D U . . .
H8C H 0.1637 0.0760 0.7051 0.153 Uiso 1 1 calc R U . . .
C9C C 0.2205(12) 0.1063(3) 0.6794(5) 0.113(4) Uani 1 1 d D U . . .
C10C C 0.1637(14) 0.1109(4) 0.6493(6) 0.111(5) Uani 1 1 d D U . . .
H10C H 0.1202 0.0997 0.6431 0.133 Uiso 1 1 calc R U . . .
C11C C 0.1718(13) 0.1322(4) 0.6284(6) 0.105(5) Uani 1 1 d D U . . .
H11C H 0.1329 0.1359 0.6079 0.126 Uiso 1 1 calc R U . . .
C12C C 0.2366(12) 0.1483(3) 0.6374(5) 0.100(4) Uani 1 1 d D U . . .
C13C C 0.2928(13) 0.1409(4) 0.6665(6) 0.101(5) Uani 1 1 d D U . . .
H13C H 0.3394 0.1512 0.6720 0.121 Uiso 1 1 calc R U . . .
C14C C 0.2706(12) 0.1926(3) 0.6414(6) 0.092(4) Uani 1 1 d D U . . .
H14C H 0.2786 0.1901 0.6689 0.110 Uiso 1 1 calc R U . . .
C15C C 0.2444(11) 0.1727(3) 0.6195(5) 0.094(4) Uani 1 1 d D U . . .
C16C C 0.2294(13) 0.1769(4) 0.5798(6) 0.093(4) Uani 1 1 d D U . . .
H16C H 0.2101 0.1643 0.5631 0.112 Uiso 1 1 calc R U . . .
C17C C 0.2430(13) 0.1998(3) 0.5649(6) 0.092(4) Uani 1 1 d D U . . .
H17C H 0.2318 0.2030 0.5379 0.110 Uiso 1 1 calc R U . . .
C18C C 0.2728(10) 0.2183(3) 0.5889(5) 0.087(4) Uani 1 1 d D U . . .
C19C C 0.2964(10) 0.2423(3) 0.5725(5) 0.086(4) Uani 1 1 d D U . . .
C20C C 0.2944(13) 0.2481(4) 0.5323(5) 0.089(4) Uani 1 1 d D U . . .
H20C H 0.2739 0.2369 0.5133 0.107 Uiso 1 1 calc R U . . .
C21C C 0.3231(12) 0.2706(3) 0.5211(6) 0.089(4) Uani 1 1 d D U . . .
H21C H 0.3224 0.2748 0.4939 0.107 Uiso 1 1 calc R U . . .
C22C C 0.3532(11) 0.2872(3) 0.5487(5) 0.089(4) Uani 1 1 d D U . . .
C23C C 0.3502(12) 0.2801(3) 0.5879(5) 0.085(4) Uani 1 1 d D U . . .
H23C H 0.3676 0.2913 0.6076 0.102 Uiso 1 1 calc R U . . .
C24C C 0.3772(13) 0.3317(3) 0.5636(6) 0.096(4) Uani 1 1 d D U . . .
H24C H 0.3547 0.3289 0.5892 0.115 Uiso 1 1 calc R U . . .
C25C C 0.3786(11) 0.3121(3) 0.5382(6) 0.094(4) Uani 1 1 d D U . . .
C26C C 0.4145(13) 0.3165(4) 0.5015(6) 0.099(4) Uani 1 1 d D U . . .
H26C H 0.4174 0.3040 0.4823 0.119 Uiso 1 1 calc R U . . .
C27C C 0.4458(13) 0.3393(4) 0.4930(6) 0.104(5) Uani 1 1 d D U . . .
H27C H 0.4713 0.3423 0.4682 0.125 Uiso 1 1 calc R U . . .
C28C C 0.4404(11) 0.3577(3) 0.5206(6) 0.107(4) Uani 1 1 d D U . . .
C29C C 0.4735(14) 0.3823(3) 0.5147(8) 0.116(5) Uani 1 1 d D U . . .
H29C H 0.5010 0.3866 0.4909 0.139 Uiso 1 1 calc R U . . .
C30C C 0.4958(14) 0.4215(4) 0.5382(8) 0.144(5) Uani 1 1 d D U . . .
C31C C 0.4856(17) 0.4388(4) 0.5672(8) 0.150(6) Uani 1 1 d D U . . .
H31C H 0.4565 0.4346 0.5907 0.179 Uiso 1 1 calc R U . . .
C32C C 0.5160(18) 0.4620(4) 0.5634(8) 0.159(6) Uani 1 1 d D U . . .
H32C H 0.5070 0.4738 0.5833 0.190 Uiso 1 1 calc R U . . .
C33C C 0.5602(15) 0.4674(4) 0.5293(8) 0.166(6) Uani 1 1 d D U . . .
C34C C 0.5709(18) 0.4507(4) 0.4995(8) 0.163(6) Uani 1 1 d D U . . .
H34C H 0.6002 0.4549 0.4761 0.196 Uiso 1 1 calc R U . . .
C35C C 0.5385(17) 0.4276(4) 0.5040(8) 0.157(6) Uani 1 1 d D U . . .
H35C H 0.5455 0.4160 0.4836 0.188 Uiso 1 1 calc R U . . .
C36C C 0.579(3) 0.5059(6) 0.5583(11) 0.179(10) Uani 1 1 d D U . . .
H36D H 0.5742 0.5226 0.5486 0.268 Uiso 1 1 calc R U . . .
H36E H 0.6247 0.5048 0.5775 0.268 Uiso 1 1 calc R U . . .
H36F H 0.5254 0.5013 0.5709 0.268 Uiso 1 1 calc R U . . .
O1D O 0.3273(19) -0.0210(5) 0.6764(9) 0.210(7) Uani 1 1 d D U . . .
O2D O 0.7889(17) 0.4921(5) 0.6450(9) 0.194(7) Uani 1 1 d D U . . .
N1D N 0.3923(17) 0.0723(4) 0.6251(8) 0.171(6) Uani 1 1 d D U . . .
N2D N 0.4336(16) 0.1162(4) 0.6043(7) 0.156(5) Uani 1 1 d D U . . .
N3D N 0.4931(15) 0.2150(4) 0.5796(7) 0.151(5) Uani 1 1 d D U . . .
N4D N 0.5526(15) 0.2576(4) 0.5772(7) 0.148(5) Uani 1 1 d D U . . .
N5D N 0.6253(15) 0.3572(4) 0.5887(7) 0.147(5) Uani 1 1 d D U . . .
N6D N 0.6740(16) 0.4018(4) 0.6004(8) 0.163(6) Uani 1 1 d D U . . .
C1D C 0.3775(18) 0.0489(4) 0.6401(8) 0.182(6) Uani 1 1 d D U . . .
C2D C 0.4371(19) 0.0371(5) 0.6632(9) 0.187(6) Uani 1 1 d D U . . .
H2D H 0.4886 0.0448 0.6702 0.225 Uiso 1 1 calc R U . . .
C3D C 0.4200(19) 0.0139(5) 0.6759(10) 0.194(7) Uani 1 1 d D U . . .
H3D H 0.4602 0.0056 0.6919 0.233 Uiso 1 1 calc R U . . .
C4D C 0.3451(19) 0.0023(5) 0.6657(8) 0.201(7) Uani 1 1 d D U . . .
C5D C 0.2852(19) 0.0142(5) 0.6433(10) 0.197(7) Uani 1 1 d D U . . .
H5D H 0.2334 0.0065 0.6367 0.237 Uiso 1 1 calc R U . . .
C6D C 0.3021(19) 0.0374(5) 0.6308(9) 0.190(6) Uani 1 1 d D U . . .
H6D H 0.2611 0.0458 0.6154 0.228 Uiso 1 1 calc R U . . .
C7D C 0.252(2) -0.0328(8) 0.6643(14) 0.220(11) Uani 1 1 d D U . . .
H7DA H 0.2513 -0.0492 0.6749 0.330 Uiso 1 1 calc R U . . .
H7DB H 0.2031 -0.0238 0.6742 0.330 Uiso 1 1 calc R U . . .
H7DC H 0.2497 -0.0334 0.6354 0.330 Uiso 1 1 calc R U . . .
C8D C 0.3569(18) 0.0804(4) 0.5943(9) 0.166(6) Uani 1 1 d D U . . .
H8D H 0.3175 0.0708 0.5801 0.199 Uiso 1 1 calc R U . . .
C9D C 0.3774(15) 0.1049(4) 0.5808(7) 0.161(5) Uani 1 1 d D U . . .
C10D C 0.3434(17) 0.1154(5) 0.5472(8) 0.161(6) Uani 1 1 d D U . . .
H10D H 0.3045 0.1068 0.5310 0.193 Uiso 1 1 calc R U . . .
C11D C 0.3679(17) 0.1386(5) 0.5381(8) 0.158(5) Uani 1 1 d D U . . .
H11D H 0.3462 0.1461 0.5150 0.190 Uiso 1 1 calc R U . . .
C12D C 0.4238(15) 0.1512(4) 0.5621(8) 0.156(5) Uani 1 1 d D U . . .
C13D C 0.4554(17) 0.1387(5) 0.5946(8) 0.155(5) Uani 1 1 d D U . . .
H13D H 0.4953 0.1468 0.6110 0.186 Uiso 1 1 calc R U . . .
C14D C 0.4678(16) 0.1922(4) 0.5845(8) 0.151(5) Uani 1 1 d D U . . .
H14D H 0.4642 0.1862 0.6108 0.182 Uiso 1 1 calc R U . . .
C15D C 0.4465(14) 0.1767(4) 0.5539(8) 0.155(5) Uani 1 1 d D U . . .
C16D C 0.4493(17) 0.1863(4) 0.5160(8) 0.156(5) Uani 1 1 d D U . . .
H16D H 0.4341 0.1766 0.4940 0.187 Uiso 1 1 calc R U . . .
C17D C 0.4743(17) 0.2100(4) 0.5103(8) 0.154(5) Uani 1 1 d D U . . .
H17D H 0.4753 0.2167 0.4845 0.185 Uiso 1 1 calc R U . . .
C18D C 0.4978(13) 0.2238(4) 0.5427(7) 0.152(5) Uani 1 1 d D U . . .
C19D C 0.5342(13) 0.2485(4) 0.5414(7) 0.150(5) Uani 1 1 d D U . . .
C20D C 0.5507(17) 0.2618(4) 0.5075(7) 0.152(5) Uani 1 1 d D U . . .
H20D H 0.5379 0.2551 0.4824 0.182 Uiso 1 1 calc R U . . .
C21D C 0.5857(17) 0.2845(4) 0.5102(8) 0.152(5) Uani 1 1 d D U . . .
H21D H 0.5986 0.2933 0.4869 0.182 Uiso 1 1 calc R U . . .
C22D C 0.6021(13) 0.2946(4) 0.5474(8) 0.150(5) Uani 1 1 d D U . . .
C23D C 0.5840(16) 0.2798(4) 0.5792(8) 0.146(5) Uani 1 1 d D U . . .
H23D H 0.5950 0.2862 0.6048 0.176 Uiso 1 1 calc R U . . .
C24D C 0.6014(16) 0.3344(4) 0.5822(8) 0.146(5) Uani 1 1 d D U . . .
H24D H 0.5666 0.3271 0.6017 0.175 Uiso 1 1 calc R U . . .
C25D C 0.6226(14) 0.3205(4) 0.5499(7) 0.147(5) Uani 1 1 d D U . . .
C26D C 0.6739(16) 0.3312(5) 0.5214(8) 0.151(5) Uani 1 1 d D U . . .
H26D H 0.6892 0.3226 0.4983 0.181 Uiso 1 1 calc R U . . .
C27D C 0.7020(16) 0.3546(5) 0.5273(7) 0.151(5) Uani 1 1 d D U . . .
H27D H 0.7380 0.3621 0.5087 0.181 Uiso 1 1 calc R U . . .
C28D C 0.6765(14) 0.3666(4) 0.5610(7) 0.151(5) Uani 1 1 d D U . . .
C29D C 0.7044(17) 0.3912(4) 0.5704(8) 0.156(6) Uani 1 1 d D U . . .
H29D H 0.7448 0.3991 0.5542 0.187 Uiso 1 1 calc R U . . .
C30D C 0.7059(17) 0.4247(4) 0.6111(7) 0.171(6) Uani 1 1 d D U . . .
C31D C 0.7784(18) 0.4339(5) 0.5937(9) 0.177(6) Uani 1 1 d D U . . .
H31D H 0.8089 0.4245 0.5750 0.212 Uiso 1 1 calc R U . . .
C32D C 0.8055(18) 0.4567(5) 0.6039(9) 0.183(6) Uani 1 1 d D U . . .
H32D H 0.8546 0.4633 0.5920 0.220 Uiso 1 1 calc R U . . .
C33D C 0.7614(18) 0.4701(5) 0.6315(8) 0.185(6) Uani 1 1 d D U . . .
C34D C 0.6882(18) 0.4613(5) 0.6483(9) 0.180(6) Uani 1 1 d D U . . .
H34D H 0.6574 0.4708 0.6666 0.216 Uiso 1 1 calc R U . . .
C35D C 0.6605(18) 0.4384(5) 0.6380(8) 0.174(6) Uani 1 1 d D U . . .
H35D H 0.6104 0.4321 0.6493 0.209 Uiso 1 1 calc R U . . .
C36D C 0.741(3) 0.5048(7) 0.6736(12) 0.206(11) Uani 1 1 d D U . . .
H36G H 0.7693 0.5201 0.6800 0.309 Uiso 1 1 calc R U . . .
H36H H 0.6845 0.5082 0.6630 0.309 Uiso 1 1 calc R U . . .
H36I H 0.7360 0.4950 0.6976 0.309 Uiso 1 1 calc R U . . .
O1E O 0.4580(16) -0.0123(4) 0.5579(7) 0.161(6) Uani 1 1 d D U . . .
O2E O 0.9292(16) 0.4759(4) 0.8067(7) 0.169(6) Uani 1 1 d D U . . .
N1E N 0.5873(14) 0.0807(3) 0.5532(6) 0.122(5) Uani 1 1 d D U . . .
N2E N 0.6590(12) 0.1249(3) 0.5580(5) 0.101(4) Uani 1 1 d D U . . .
N3E N 0.7396(11) 0.2208(3) 0.5949(5) 0.088(4) Uani 1 1 d D U . . .
N4E N 0.7877(11) 0.2641(3) 0.6185(5) 0.092(4) Uani 1 1 d D U . . .
N5E N 0.7913(12) 0.3597(3) 0.6706(5) 0.099(4) Uani 1 1 d D U . . .
N6E N 0.8288(14) 0.3995(4) 0.7129(6) 0.127(5) Uani 1 1 d D U . . .
C1E C 0.5513(15) 0.0573(4) 0.5534(6) 0.134(5) Uani 1 1 d D U . . .
C2E C 0.5905(17) 0.0394(4) 0.5756(7) 0.141(5) Uani 1 1 d D U . . .
H2E H 0.6392 0.0437 0.5906 0.169 Uiso 1 1 calc R U . . .
C3E C 0.5630(17) 0.0158(4) 0.5772(8) 0.148(6) Uani 1 1 d D U . . .
H3E H 0.5917 0.0038 0.5923 0.177 Uiso 1 1 calc R U . . .
C4E C 0.4910(16) 0.0104(4) 0.5554(7) 0.154(5) Uani 1 1 d D U . . .
C5E C 0.4504(17) 0.0278(4) 0.5329(8) 0.150(6) Uani 1 1 d D U . . .
H5E H 0.4015 0.0235 0.5181 0.180 Uiso 1 1 calc R U . . .
C6E C 0.4799(16) 0.0513(4) 0.5315(8) 0.142(5) Uani 1 1 d D U . . .
H6E H 0.4519 0.0631 0.5159 0.171 Uiso 1 1 calc R U . . .
C7E C 0.383(2) -0.0185(7) 0.5386(11) 0.173(10) Uani 1 1 d D U . . .
H7EA H 0.3845 -0.0127 0.5113 0.260 Uiso 1 1 calc R U . . .
H7EB H 0.3351 -0.0111 0.5523 0.260 Uiso 1 1 calc R U . . .
H7EC H 0.3762 -0.0361 0.5388 0.260 Uiso 1 1 calc R U . . .
C8E C 0.5734(15) 0.0958(3) 0.5255(7) 0.114(5) Uani 1 1 d D U . . .
H8E H 0.5381 0.0913 0.5040 0.137 Uiso 1 1 calc R U . . .
C9E C 0.6107(12) 0.1201(3) 0.5261(5) 0.107(4) Uani 1 1 d D U . . .
C10E C 0.5959(14) 0.1376(4) 0.4973(6) 0.105(5) Uani 1 1 d D U . . .
H10E H 0.5633 0.1341 0.4744 0.126 Uiso 1 1 calc R U . . .
C11E C 0.6302(13) 0.1603(4) 0.5031(6) 0.100(4) Uani 1 1 d D U . . .
H11E H 0.6214 0.1724 0.4837 0.120 Uiso 1 1 calc R U . . .
C12E C 0.6773(11) 0.1658(3) 0.5366(6) 0.098(4) Uani 1 1 d D U . . .
C13E C 0.6910(13) 0.1470(3) 0.5631(6) 0.098(4) Uani 1 1 d D U . . .
H13E H 0.7246 0.1501 0.5859 0.117 Uiso 1 1 calc R U . . .
C14E C 0.7125(12) 0.1989(3) 0.5844(6) 0.091(4) Uani 1 1 d D U . . .
H14E H 0.6945 0.1883 0.6049 0.109 Uiso 1 1 calc R U . . .
C15E C 0.7086(11) 0.1903(3) 0.5460(6) 0.094(4) Uani 1 1 d D U . . .
C16E C 0.7345(13) 0.2063(3) 0.5169(6) 0.097(4) Uani 1 1 d D U . . .
H16E H 0.7322 0.2016 0.4899 0.116 Uiso 1 1 calc R U . . .
C17E C 0.7636(13) 0.2291(4) 0.5269(6) 0.097(4) Uani 1 1 d D U . . .
H17E H 0.7826 0.2399 0.5070 0.116 Uiso 1 1 calc R U . . .
C18E C 0.7647(10) 0.2359(3) 0.5662(5) 0.094(4) Uani 1 1 d D U . . .
C19E C 0.7926(10) 0.2602(3) 0.5795(5) 0.092(4) Uani 1 1 d D U . . .
C20E C 0.8184(12) 0.2778(3) 0.5528(6) 0.091(4) Uani 1 1 d D U . . .
H20E H 0.8228 0.2743 0.5254 0.109 Uiso 1 1 calc R U . . .
C21E C 0.8374(13) 0.3006(4) 0.5669(6) 0.091(4) Uani 1 1 d D U . . .
H21E H 0.8566 0.3128 0.5493 0.110 Uiso 1 1 calc R U . . .
C22E C 0.8282(11) 0.3058(3) 0.6070(5) 0.092(4) Uani 1 1 d D U . . .
C23E C 0.8039(12) 0.2866(3) 0.6306(6) 0.091(4) Uani 1 1 d D U . . .
H23E H 0.7982 0.2897 0.6580 0.110 Uiso 1 1 calc R U . . .
C24E C 0.7833(13) 0.3385(4) 0.6521(6) 0.095(4) Uani 1 1 d D U . . .
H24E H 0.7419 0.3276 0.6616 0.114 Uiso 1 1 calc R U . . .
C25E C 0.8314(11) 0.3313(3) 0.6200(5) 0.094(4) Uani 1 1 d D U . . .
C26E C 0.8908(13) 0.3476(3) 0.6054(6) 0.098(4) Uani 1 1 d D U . . .
H26E H 0.9241 0.3436 0.5831 0.117 Uiso 1 1 calc R U . . .
C27E C 0.9006(13) 0.3698(4) 0.6240(6) 0.100(5) Uani 1 1 d D U . . .
H27E H 0.9404 0.3813 0.6146 0.120 Uiso 1 1 calc R U . . .
C28E C 0.8509(12) 0.3747(3) 0.6564(5) 0.104(4) Uani 1 1 d D U . . .
C29E C 0.8645(15) 0.3964(4) 0.6802(7) 0.118(5) Uani 1 1 d D U . . .
H29E H 0.9016 0.4086 0.6707 0.141 Uiso 1 1 calc R U . . .
C30E C 0.8446(14) 0.4207(4) 0.7349(7) 0.140(5) Uani 1 1 d D U . . .
C31E C 0.8732(17) 0.4421(4) 0.7185(7) 0.145(6) Uani 1 1 d D U . . .
H31E H 0.8755 0.4437 0.6906 0.174 Uiso 1 1 calc R U . . .
C32E C 0.8985(18) 0.4611(5) 0.7423(7) 0.153(6) Uani 1 1 d D U . . .
H32E H 0.9166 0.4759 0.7309 0.183 Uiso 1 1 calc R U . . .
C33E C 0.8970(15) 0.4582(4) 0.7829(7) 0.159(6) Uani 1 1 d D U . . .
C34E C 0.8687(18) 0.4368(5) 0.7992(7) 0.155(6) Uani 1 1 d D U . . .
H34E H 0.8676 0.4351 0.8271 0.186 Uiso 1 1 calc R U . . .
C35E C 0.8420(17) 0.4179(5) 0.7756(7) 0.148(6) Uani 1 1 d D U . . .
H35E H 0.8222 0.4033 0.7870 0.177 Uiso 1 1 calc R U . . .
C36E C 0.925(3) 0.4734(7) 0.8487(8) 0.183(10) Uani 1 1 d D U . . .
H36J H 0.8853 0.4604 0.8553 0.275 Uiso 1 1 calc R U . . .
H36K H 0.9051 0.4886 0.8604 0.275 Uiso 1 1 calc R U . . .
H36L H 0.9809 0.4695 0.8592 0.275 Uiso 1 1 calc R U . . .
O1F O 0.8265(18) 0.0047(5) 0.4643(7) 0.202(7) Uani 1 1 d D U . . .
O2F O 0.6084(17) 0.4899(4) 0.8105(8) 0.177(6) Uani 1 1 d D U . . .
N1F N 0.7838(16) 0.0724(4) 0.5838(7) 0.147(5) Uani 1 1 d D U . . .
N2F N 0.7698(11) 0.1112(3) 0.6347(6) 0.100(4) Uani 1 1 d D U . . .
N3F N 0.7945(10) 0.2065(3) 0.6868(5) 0.082(4) Uani 1 1 d D U . . .
N4F N 0.7640(10) 0.2504(3) 0.7134(5) 0.074(4) Uani 1 1 d D U . . .
N5F N 0.7132(11) 0.3475(3) 0.7586(5) 0.095(4) Uani 1 1 d D U . . .
N6F N 0.6715(14) 0.3935(3) 0.7737(7) 0.121(5) Uani 1 1 d D U . . .
C1F C 0.7918(16) 0.0536(4) 0.5557(7) 0.169(6) Uani 1 1 d D U . . .
C2F C 0.813(2) 0.0301(5) 0.5657(8) 0.180(6) Uani 1 1 d D U . . .
H2F H 0.8194 0.0259 0.5927 0.216 Uiso 1 1 calc R U . . .
C3F C 0.826(2) 0.0126(5) 0.5372(8) 0.189(6) Uani 1 1 d D U . . .
H3F H 0.8420 -0.0033 0.5448 0.227 Uiso 1 1 calc R U . . .
C4F C 0.8154(17) 0.0183(5) 0.4978(8) 0.194(6) Uani 1 1 d D U . . .
C5F C 0.793(2) 0.0416(5) 0.4877(8) 0.188(6) Uani 1 1 d D U . . .
H5F H 0.7846 0.0457 0.4607 0.226 Uiso 1 1 calc R U . . .
C6F C 0.781(2) 0.0592(5) 0.5160(8) 0.179(6) Uani 1 1 d D U . . .
H6F H 0.7661 0.0751 0.5084 0.215 Uiso 1 1 calc R U . . .
C7F C 0.859(3) -0.0191(6) 0.4653(13) 0.213(11) Uani 1 1 d D U . . .
H7FA H 0.8614 -0.0255 0.4384 0.320 Uiso 1 1 calc R U . . .
H7FB H 0.9152 -0.0191 0.4771 0.320 Uiso 1 1 calc R U . . .
H7FC H 0.8212 -0.0293 0.4812 0.320 Uiso 1 1 calc R U . . .
C8F C 0.8426(17) 0.0775(4) 0.6074(6) 0.129(5) Uani 1 1 d D U . . .
H8F H 0.8916 0.0676 0.6071 0.154 Uiso 1 1 calc R U . . .
C9F C 0.8405(12) 0.0977(3) 0.6354(5) 0.110(4) Uani 1 1 d D U . . .
C10F C 0.9098(13) 0.1040(4) 0.6584(6) 0.105(5) Uani 1 1 d D U . . .
H10F H 0.9575 0.0936 0.6599 0.126 Uiso 1 1 calc R U . . .
C11F C 0.9082(12) 0.1255(4) 0.6790(6) 0.100(4) Uani 1 1 d D U . . .
H11F H 0.9557 0.1304 0.6943 0.120 Uiso 1 1 calc R U . . .
C12F C 0.8367(11) 0.1401(3) 0.6772(5) 0.092(4) Uani 1 1 d D U . . .
C13F C 0.7676(12) 0.1319(4) 0.6551(6) 0.093(4) Uani 1 1 d D U . . .
H13F H 0.7175 0.1413 0.6546 0.111 Uiso 1 1 calc R U . . .
C14F C 0.8058(12) 0.1841(3) 0.6729(6) 0.085(4) Uani 1 1 d D U . . .
H14F H 0.7977 0.1816 0.6454 0.102 Uiso 1 1 calc R U . . .
C15F C 0.8285(11) 0.1643(3) 0.6957(5) 0.088(4) Uani 1 1 d D U . . .
C16F C 0.8411(13) 0.1682(3) 0.7357(5) 0.089(4) Uani 1 1 d D U . . .
H16F H 0.8571 0.1552 0.7525 0.106 Uiso 1 1 calc R U . . .
C17F C 0.8301(12) 0.1911(3) 0.7509(6) 0.086(4) Uani 1 1 d D U . . .
H17F H 0.8389 0.1940 0.7783 0.103 Uiso 1 1 calc R U . . .
C18F C 0.8060(10) 0.2097(3) 0.7258(5) 0.081(4) Uani 1 1 d D U . . .
C19F C 0.7891(10) 0.2344(3) 0.7409(5) 0.077(4) Uani 1 1 d D U . . .
C20F C 0.7968(12) 0.2403(3) 0.7806(5) 0.082(4) Uani 1 1 d D U . . .
H20F H 0.8172 0.2288 0.7992 0.098 Uiso 1 1 calc R U . . .
C21F C 0.7737(12) 0.2633(3) 0.7924(6) 0.083(4) Uani 1 1 d D U . . .
H21F H 0.7770 0.2676 0.8195 0.100 Uiso 1 1 calc R U . . .
C22F C 0.7457(10) 0.2803(3) 0.7649(5) 0.081(4) Uani 1 1 d D U . . .
C23F C 0.7439(12) 0.2726(3) 0.7260(5) 0.077(4) Uani 1 1 d D U . . .
H23F H 0.7270 0.2841 0.7066 0.093 Uiso 1 1 calc R U . . .
C24F C 0.7331(12) 0.3247(3) 0.7507(6) 0.088(4) Uani 1 1 d D U . . .
H24F H 0.7522 0.3212 0.7248 0.106 Uiso 1 1 calc R U . . .
C25F C 0.7287(10) 0.3056(3) 0.7769(5) 0.088(4) Uani 1 1 d D U . . .
C26F C 0.6980(13) 0.3111(4) 0.8143(6) 0.095(4) Uani 1 1 d D U . . .
H26F H 0.6933 0.2988 0.8337 0.114 Uiso 1 1 calc R U . . .
C27F C 0.6744(13) 0.3345(3) 0.8232(6) 0.100(4) Uani 1 1 d D U . . .
H27F H 0.6521 0.3383 0.8484 0.120 Uiso 1 1 calc R U . . .
C28F C 0.6837(11) 0.3523(3) 0.7949(6) 0.102(4) Uani 1 1 d D U . . .
C29F C 0.6640(14) 0.3779(3) 0.8012(7) 0.112(5) Uani 1 1 d D U . . .
H29F H 0.6451 0.3830 0.8265 0.134 Uiso 1 1 calc R U . . .
C30F C 0.6545(14) 0.4182(3) 0.7810(7) 0.139(5) Uani 1 1 d D U . . .
C31F C 0.6445(18) 0.4355(4) 0.7521(8) 0.148(6) Uani 1 1 d D U . . .
H31F H 0.6479 0.4307 0.7252 0.178 Uiso 1 1 calc R U . . .
C32F C 0.6298(19) 0.4595(4) 0.7606(8) 0.159(6) Uani 1 1 d D U . . .
H32F H 0.6224 0.4710 0.7399 0.191 Uiso 1 1 calc R U . . .
C33F C 0.6259(15) 0.4666(4) 0.7998(8) 0.165(6) Uani 1 1 d D U . . .
C34F C 0.6370(18) 0.4500(4) 0.8294(8) 0.158(6) Uani 1 1 d D U . . .
H34F H 0.6351 0.4549 0.8563 0.189 Uiso 1 1 calc R U . . .
C35F C 0.6508(18) 0.4261(4) 0.8200(8) 0.150(6) Uani 1 1 d D U . . .
H35F H 0.6582 0.4147 0.8407 0.180 Uiso 1 1 calc R U . . .
C36F C 0.591(3) 0.5068(6) 0.7799(11) 0.192(10) Uani 1 1 d D U . . .
H36M H 0.6406 0.5085 0.7630 0.288 Uiso 1 1 calc R U . . .
H36N H 0.5768 0.5225 0.7915 0.288 Uiso 1 1 calc R U . . .
H36O H 0.5430 0.5010 0.7641 0.288 Uiso 1 1 calc R U . . .
N1S N 0.150(3) 0.2445(8) 0.6618(14) 0.212(14) Uiso 1 1 d D U . . .
C1S C 0.075(3) 0.2422(10) 0.6586(17) 0.207(15) Uiso 1 1 d D U . . .
C2S C -0.017(3) 0.2394(8) 0.6476(14) 0.188(15) Uiso 1 1 d D U . . .
H2SA H -0.0407 0.2553 0.6416 0.282 Uiso 1 1 calc R U . . .
H2SB H -0.0472 0.2322 0.6697 0.282 Uiso 1 1 calc R U . . .
H2SC H -0.0215 0.2290 0.6244 0.282 Uiso 1 1 calc R U . . .
S20 S 0.5301(5) 0.31208(17) 0.6763(2) 0.118(3) Uani 1 1 d D U . . .
O61 O 0.5234(13) 0.3378(2) 0.6689(6) 0.139(7) Uiso 1 1 d D U . . .
O62 O 0.4665(11) 0.2986(3) 0.6555(6) 0.139(7) Uiso 1 1 d D U . . .
O63 O 0.6171(8) 0.3046(3) 0.6722(5) 0.102(5) Uiso 1 1 d D U . . .
C1 C 0.4919(12) 0.3292(3) 0.7491(4) 0.129(7) Uiso 1 1 d DG U . . .
H1 H 0.4926 0.3447 0.7370 0.155 Uiso 1 1 calc R U . . .
C2 C 0.5073(11) 0.3086(3) 0.7268(4) 0.116(5) Uiso 1 1 d DG U . . .
C3 C 0.5063(11) 0.2860(3) 0.7445(4) 0.117(7) Uiso 1 1 d DG U . . .
H3 H 0.5168 0.2719 0.7292 0.140 Uiso 1 1 calc R U . . .
C4 C 0.4899(12) 0.2839(2) 0.7847(5) 0.122(7) Uiso 1 1 d DG U . . .
H4 H 0.4892 0.2685 0.7968 0.146 Uiso 1 1 calc R U . . .
C5 C 0.4745(8) 0.3045(3) 0.8070(4) 0.132(7) Uiso 1 1 d DG U . . .
C6 C 0.4755(8) 0.3271(2) 0.7893(4) 0.135(7) Uiso 1 1 d DG U . . .
C7 C 0.4602(13) 0.3477(3) 0.8116(5) 0.154(8) Uiso 1 1 d DG U . . .
H7 H 0.4608 0.3632 0.7995 0.185 Uiso 1 1 calc R U . . .
C8 C 0.4438(13) 0.3457(4) 0.8518(5) 0.163(9) Uiso 1 1 d DG U . . .
H8 H 0.4333 0.3597 0.8671 0.196 Uiso 1 1 calc R U . . .
C9 C 0.4428(13) 0.3230(4) 0.8695(4) 0.163(9) Uiso 1 1 d DG U . . .
H9 H 0.4316 0.3216 0.8970 0.196 Uiso 1 1 calc R U . . .
C10 C 0.4581(13) 0.3025(4) 0.8472(4) 0.151(8) Uiso 1 1 d DG U . . .
H10 H 0.4575 0.2870 0.8593 0.181 Uiso 1 1 calc R U . . .
S21 S 0.5454(6) 0.17188(17) 0.6798(2) 0.119(3) Uani 1 1 d D U . . .
O64 O 0.5987(14) 0.1863(4) 0.6550(7) 0.185(8) Uiso 1 1 d D U . . .
O65 O 0.4571(8) 0.1778(3) 0.6774(5) 0.110(6) Uiso 1 1 d D U . . .
O66 O 0.5650(14) 0.1464(2) 0.6755(7) 0.157(7) Uiso 1 1 d D U . . .
C11 C 0.599(2) 0.1598(3) 0.7536(5) 0.128(7) Uiso 1 1 d D U . . .
H11 H 0.6035 0.1438 0.7436 0.153 Uiso 1 1 calc R U . . .
C12 C 0.5763(17) 0.1786(3) 0.7287(5) 0.117(5) Uiso 1 1 d D U . . .
C13 C 0.5763(19) 0.2022(3) 0.7427(6) 0.115(7) Uiso 1 1 d D U . . .
H13 H 0.5637 0.2152 0.7253 0.138 Uiso 1 1 calc R U . . .
C14 C 0.595(2) 0.2067(3) 0.7823(6) 0.121(7) Uiso 1 1 d D U . . .
H14 H 0.5880 0.2225 0.7928 0.145 Uiso 1 1 calc R U . . .
C15 C 0.623(2) 0.1881(3) 0.8064(5) 0.135(7) Uiso 1 1 d D U . . .
C16 C 0.616(2) 0.1643(3) 0.7933(5) 0.142(7) Uiso 1 1 d D U . . .
C17 C 0.617(3) 0.1455(4) 0.8204(7) 0.166(9) Uiso 1 1 d D U . . .
H17 H 0.5992 0.1298 0.8124 0.199 Uiso 1 1 calc R U . . .
C18 C 0.643(3) 0.1495(5) 0.8591(7) 0.175(9) Uiso 1 1 d D U . . .
H18 H 0.6529 0.1363 0.8764 0.210 Uiso 1 1 calc R U . . .
C19 C 0.653(3) 0.1732(5) 0.8717(7) 0.170(9) Uiso 1 1 d D U . . .
H19 H 0.6726 0.1763 0.8978 0.204 Uiso 1 1 calc R U . . .
C20 C 0.636(2) 0.1924(4) 0.8466(6) 0.158(9) Uiso 1 1 d D U . . .
H20 H 0.6326 0.2084 0.8567 0.189 Uiso 1 1 calc R U . . .
S1 S 0.5926(6) 0.32163(16) 0.2298(3) 0.131(3) Uani 1 1 d D U . . .
S2 S 0.5904(6) 0.36869(17) 0.2648(3) 0.135(3) Uani 1 1 d D U . . .
N200 N 0.5437(11) 0.3462(3) 0.2421(7) 0.132(4) Uiso 1 1 d D U . . .
O1 O 0.5376(12) 0.3091(3) 0.2030(6) 0.134(6) Uiso 1 1 d D U . . .
O2 O 0.6785(9) 0.3251(4) 0.2190(6) 0.130(6) Uiso 1 1 d D U . . .
O3 O 0.5694(13) 0.3892(3) 0.2413(6) 0.129(6) Uiso 1 1 d D U . . .
O4 O 0.6736(10) 0.3641(4) 0.2793(6) 0.138(7) Uiso 1 1 d D U . . .
C1A C 0.5943(15) 0.3017(4) 0.2730(5) 0.136(6) Uiso 1 1 d D U . . .
C2A C 0.5307(13) 0.3714(4) 0.3108(5) 0.143(6) Uiso 1 1 d D U . . .
F1A F 0.6196(12) 0.2801(3) 0.2627(6) 0.152(7) Uiso 1 1 d D U . . .
F2A F 0.5165(13) 0.3002(4) 0.2867(7) 0.176(8) Uiso 1 1 d D U . . .
F3A F 0.6449(12) 0.3104(3) 0.3005(5) 0.148(6) Uiso 1 1 d D U . . .
F4A F 0.5406(13) 0.3514(3) 0.3316(6) 0.161(7) Uiso 1 1 d D U . . .
F5A F 0.5513(15) 0.3912(4) 0.3298(7) 0.189(8) Uiso 1 1 d D U . . .
F6A F 0.4482(12) 0.3723(4) 0.3012(6) 0.158(7) Uiso 1 1 d D U . . .
S3' S -0.047(3) 0.3129(8) 0.7495(14) 0.177(5) Uani 0.322(18) 1 d . U P C 2
S3 S -0.0050(11) 0.3031(3) 0.7228(5) 0.173(5) Uani 0.678(18) 1 d D U P C 1
S4 S -0.0161(8) 0.3544(2) 0.7513(4) 0.176(4) Uani 1 1 d D U . C 1
N201 N 0.0274(15) 0.3305(3) 0.7324(8) 0.176(5) Uiso 1 1 d D U . C 1
O5 O -0.0928(12) 0.3038(4) 0.7112(7) 0.164(7) Uiso 1 1 d D U . C 1
O6 O 0.0559(15) 0.2918(4) 0.6980(7) 0.170(8) Uiso 1 1 d D U . C 1
O7 O -0.1007(12) 0.3514(5) 0.7640(8) 0.192(9) Uiso 1 1 d D U . C 1
O8 O 0.0037(17) 0.3750(4) 0.7275(7) 0.181(8) Uiso 1 1 d D U . C 1
C3A C -0.0005(17) 0.2855(4) 0.7685(6) 0.180(6) Uiso 1 1 d D U . C 1
C4A C 0.0473(15) 0.3620(5) 0.7950(6) 0.184(6) Uiso 1 1 d D U . C 1
F1B F -0.0497(15) 0.2982(4) 0.7924(7) 0.203(8) Uiso 1 1 d D U . C 1
F2B F -0.0204(17) 0.2631(4) 0.7610(8) 0.219(10) Uiso 1 1 d D U . C 1
F3B F 0.0776(14) 0.2856(4) 0.7833(7) 0.191(8) Uiso 1 1 d D U . C 1
F4B F 0.1289(14) 0.3632(5) 0.7842(8) 0.206(9) Uiso 1 1 d D U . C 1
F5B F 0.0292(19) 0.3833(5) 0.8092(8) 0.239(11) Uiso 1 1 d D U . C 1
F6B F 0.0461(17) 0.3452(4) 0.8226(7) 0.211(9) Uiso 1 1 d D U . C 1
S5 S 0.8090(14) 0.2409(4) 0.4142(8) 0.278(8) Uani 0.75 1 d D U P D 1
S6 S 0.8185(14) 0.2918(4) 0.4292(8) 0.271(7) Uani 0.75 1 d D U P D 1
N102 N 0.788(3) 0.2647(4) 0.4414(11) 0.274(8) Uiso 0.75 1 d D U P D 1
O9 O 0.852(3) 0.2490(8) 0.3796(11) 0.275(13) Uiso 0.75 1 d D U P D 1
O10 O 0.844(3) 0.2227(7) 0.4394(13) 0.269(13) Uiso 0.75 1 d D U P D 1
O11 O 0.780(3) 0.3079(7) 0.4567(12) 0.272(13) Uiso 0.75 1 d D U P D 1
O12 O 0.806(3) 0.2960(8) 0.3880(9) 0.270(13) Uiso 0.75 1 d D U P D 1
C5A C 0.7075(17) 0.2282(7) 0.3992(11) 0.285(9) Uiso 0.75 1 d D U P D 1
C6A C 0.9321(14) 0.2961(7) 0.4355(11) 0.278(9) Uiso 0.75 1 d D U P D 1
F1C F 0.713(3) 0.2046(6) 0.3949(16) 0.328(18) Uiso 0.75 1 d D U P D 1
F2C F 0.675(3) 0.2368(9) 0.3662(12) 0.316(17) Uiso 0.75 1 d D U P D 1
F3C F 0.655(2) 0.2337(8) 0.4286(12) 0.283(16) Uiso 0.75 1 d D U P D 1
F4C F 0.974(2) 0.2816(8) 0.4118(13) 0.289(16) Uiso 0.75 1 d D U P D 1
F5C F 0.955(3) 0.2920(9) 0.4724(11) 0.312(17) Uiso 0.75 1 d D U P D 1
F6C F 0.950(3) 0.3190(7) 0.4266(15) 0.309(17) Uiso 0.75 1 d D U P D 1
S7 S 0.8703(11) 0.2176(4) 0.8863(7) 0.227(6) Uani 0.75 1 d D U P E 1
S8 S 0.7953(13) 0.2633(4) 0.9117(7) 0.241(6) Uani 0.75 1 d D U P E 1
N103 N 0.821(2) 0.2432(5) 0.8776(8) 0.234(7) Uiso 0.75 1 d D U P E 1
O13 O 0.859(2) 0.2015(6) 0.8538(10) 0.222(11) Uiso 0.75 1 d D U P E 1
O14 O 0.855(2) 0.2107(7) 0.9263(8) 0.222(11) Uiso 0.75 1 d D U P E 1
O15 O 0.789(3) 0.2863(5) 0.8925(12) 0.244(12) Uiso 0.75 1 d D U P E 1
O16 O 0.851(2) 0.2597(8) 0.9442(10) 0.249(12) Uiso 0.75 1 d D U P E 1
C7A C 0.9841(13) 0.2234(6) 0.8864(10) 0.233(8) Uiso 0.75 1 d D U P E 1
C8A C 0.6894(15) 0.2558(6) 0.9288(10) 0.246(8) Uiso 0.75 1 d D U P E 1
F1D F 1.001(2) 0.2380(7) 0.9164(10) 0.251(14) Uiso 0.75 1 d D U P E 1
F2D F 1.005(2) 0.2340(6) 0.8533(10) 0.223(13) Uiso 0.75 1 d D U P E 1
F3D F 1.026(2) 0.2030(6) 0.8890(13) 0.262(15) Uiso 0.75 1 d D U P E 1
F4D F 0.688(3) 0.2333(6) 0.9417(13) 0.266(15) Uiso 0.75 1 d D U P E 1
F5D F 0.636(2) 0.2561(8) 0.8989(11) 0.261(15) Uiso 0.75 1 d D U P E 1
F6D F 0.662(3) 0.2709(7) 0.9558(12) 0.289(16) Uiso 0.75 1 d D U P E 1
S9 S 0.6732(10) 0.0789(3) 0.7563(5) 0.222(5) Uani 1 1 d D U . . .
S10 S 0.7522(11) 0.0461(3) 0.7000(6) 0.244(5) Uani 1 1 d D U . . .
N104 N 0.6921(19) 0.0693(5) 0.7114(6) 0.233(6) Uiso 1 1 d D U . . .
O17 O 0.6070(16) 0.0962(5) 0.7513(9) 0.214(10) Uiso 1 1 d D U . . .
O18 O 0.667(2) 0.0602(5) 0.7852(8) 0.239(10) Uiso 1 1 d D U . . .
O19 O 0.8196(18) 0.0406(6) 0.7265(9) 0.249(11) Uiso 1 1 d D U . . .
O20 O 0.768(2) 0.0481(6) 0.6584(7) 0.253(11) Uiso 1 1 d D U . . .
C9A C 0.7636(14) 0.0975(5) 0.7715(9) 0.227(7) Uiso 1 1 d D U . . .
C10A C 0.6803(17) 0.0202(4) 0.7010(9) 0.251(7) Uiso 1 1 d D U . . .
F1E F 0.761(2) 0.1040(6) 0.8088(8) 0.258(12) Uiso 1 1 d D U . . .
F2E F 0.8355(16) 0.0857(5) 0.7667(9) 0.236(11) Uiso 1 1 d D U . . .
F3E F 0.7616(18) 0.1173(5) 0.7498(9) 0.234(11) Uiso 1 1 d D U . . .
F4E F 0.618(2) 0.0253(6) 0.6757(10) 0.290(14) Uiso 1 1 d D U . . .
F5E F 0.721(2) 0.0011(5) 0.6884(11) 0.297(14) Uiso 1 1 d D U . . .
F6E F 0.646(2) 0.0168(6) 0.7355(9) 0.261(12) Uiso 1 1 d D U . . .
S11 S 0.4050(10) 0.4079(3) 0.7479(5) 0.229(5) Uani 1 1 d D U . . .
S12 S 0.3411(11) 0.4434(3) 0.6932(5) 0.250(5) Uani 1 1 d D U . . .
N105 N 0.376(2) 0.4356(4) 0.7370(7) 0.241(6) Uiso 1 1 d D U . . .
O21 O 0.4467(19) 0.3943(5) 0.7184(8) 0.221(10) Uiso 1 1 d D U . . .
O22 O 0.439(2) 0.4105(6) 0.7871(7) 0.252(11) Uiso 1 1 d D U . . .
O23 O 0.340(2) 0.4241(5) 0.6655(9) 0.250(11) Uiso 1 1 d D U . . .
O24 O 0.2677(17) 0.4583(6) 0.6983(11) 0.263(11) Uiso 1 1 d D U . . .
C11A C 0.3052(13) 0.3916(5) 0.7550(9) 0.232(7) Uiso 1 1 d D U . . .
C12A C 0.4218(17) 0.4640(5) 0.6741(9) 0.259(7) Uiso 1 1 d D U . . .
F1F F 0.3199(18) 0.3686(4) 0.7593(9) 0.230(11) Uiso 1 1 d D U . . .
F2F F 0.263(2) 0.3997(6) 0.7864(9) 0.269(13) Uiso 1 1 d D U . . .
F3F F 0.2555(18) 0.3941(5) 0.7236(8) 0.243(11) Uiso 1 1 d D U . . .
F4F F 0.4930(18) 0.4523(6) 0.6671(10) 0.275(13) Uiso 1 1 d D U . . .
F5F F 0.434(2) 0.4816(6) 0.7005(10) 0.298(14) Uiso 1 1 d D U . . .
F6F F 0.398(2) 0.4730(6) 0.6399(9) 0.287(13) Uiso 1 1 d D U . . .

loop_
_atom_site_aniso_label
_atom_site_aniso_U_11
_atom_site_aniso_U_22
_atom_site_aniso_U_33
_atom_site_aniso_U_23
_atom_site_aniso_U_13
_atom_site_aniso_U_12
Zn1 0.077(2) 0.088(2) 0.134(3) 0.009(2) 0.001(2) -0.0063(18)
Zn2 0.094(3) 0.266(6) 0.092(3) 0.007(3) -0.015(2) 0.068(3)
Zn3 0.112(3) 0.109(3) 0.088(3) -0.007(2) -0.007(2) 0.023(2)
Zn4 0.080(2) 0.095(2) 0.050(2) -0.0097(16) 0.0086(16) 0.0013(17)
Zn5 0.076(3) 0.319(6) 0.027(2) -0.015(3) -0.0027(17) 0.083(3)
Zn6 0.087(2) 0.104(2) 0.044(2) 0.0085(16) -0.0100(16) -0.0068(18)
Zn7 0.077(2) 0.102(3) 0.112(3) 0.016(2) -0.003(2) 0.0017(19)
Zn8 0.081(3) 0.296(6) 0.074(3) -0.004(3) -0.001(2) 0.039(3)
Zn9 0.076(2) 0.112(3) 0.095(3) -0.006(2) 0.0033(19) -0.0184(19)
O51 0.047(10) 0.135(15) 0.086(13) -0.009(11) -0.012(9) 0.006(9)
O52 0.082(13) 0.157(17) 0.074(13) -0.014(11) -0.025(10) 0.017(12)
O53 0.070(13) 0.19(2) 0.100(15) 0.004(14) 0.038(11) -0.012(13)
O54 0.102(10) 0.148(10) 0.089(9) 0.003(8) 0.006(8) -0.002(8)
O55 0.067(12) 0.105(13) 0.105(14) -0.008(10) -0.030(10) 0.011(10)
O56 0.084(13) 0.082(12) 0.158(19) -0.001(12) 0.019(13) -0.018(10)
O1B 0.198(13) 0.120(9) 0.183(13) 0.020(9) 0.009(13) 0.025(10)
O2B 0.188(14) 0.202(13) 0.216(14) 0.091(11) 0.018(13) 0.009(12)
N1B 0.128(10) 0.102(8) 0.144(11) 0.011(7) 0.007(9) 0.009(8)
N2B 0.082(9) 0.090(7) 0.109(9) 0.012(7) 0.016(7) 0.000(7)
N3B 0.072(8) 0.080(7) 0.072(8) -0.004(6) 0.020(7) -0.003(7)
N4B 0.077(8) 0.087(7) 0.073(7) 0.001(6) 0.026(7) 0.005(7)
N5B 0.078(8) 0.110(9) 0.112(10) 0.019(7) 0.017(8) 0.001(7)
N6B 0.112(10) 0.161(10) 0.162(11) 0.057(8) 0.022(9) 0.001(9)
C1B 0.149(11) 0.105(8) 0.157(11) 0.012(8) 0.006(10) 0.016(9)
C2B 0.157(12) 0.109(9) 0.163(12) 0.010(8) 0.007(11) 0.021(10)
C3B 0.171(12) 0.111(9) 0.171(12) 0.012(9) 0.009(11) 0.025(10)
C4B 0.183(12) 0.116(9) 0.175(12) 0.015(8) 0.011(11) 0.026(10)
C5B 0.178(12) 0.114(9) 0.170(12) 0.019(8) 0.007(11) 0.024(10)
C6B 0.164(12) 0.109(9) 0.162(11) 0.018(8) 0.007(11) 0.019(10)
C7B 0.22(2) 0.139(16) 0.194(18) 0.035(14) 0.011(18) 0.021(17)
C8B 0.110(10) 0.101(7) 0.131(10) 0.016(7) 0.007(9) 0.009(8)
C9B 0.094(9) 0.097(7) 0.114(9) 0.015(7) 0.012(8) 0.003(7)
C10B 0.089(9) 0.100(8) 0.107(9) 0.016(7) 0.011(8) 0.003(8)
C11B 0.077(9) 0.096(7) 0.098(9) 0.013(7) 0.016(8) -0.002(8)
C12B 0.075(8) 0.090(6) 0.092(8) 0.009(6) 0.020(7) -0.002(7)
C13B 0.077(9) 0.087(7) 0.101(9) 0.009(7) 0.018(8) -0.002(8)
C14B 0.072(9) 0.080(7) 0.077(8) -0.002(6) 0.018(7) -0.004(7)
C15B 0.072(8) 0.085(6) 0.078(8) 0.003(6) 0.021(7) -0.003(6)
C16B 0.080(9) 0.088(7) 0.075(8) 0.003(6) 0.020(7) -0.002(7)
C17B 0.082(9) 0.087(7) 0.071(7) 0.000(6) 0.023(7) -0.001(7)
C18B 0.072(8) 0.082(6) 0.069(7) -0.002(6) 0.024(7) -0.002(6)
C19B 0.075(8) 0.085(6) 0.072(7) -0.001(6) 0.025(7) 0.002(6)
C20B 0.075(9) 0.088(7) 0.076(8) -0.004(6) 0.023(7) 0.003(7)
C21B 0.075(9) 0.088(7) 0.083(8) -0.003(6) 0.018(8) 0.001(7)
C22B 0.076(8) 0.090(7) 0.084(8) 0.001(6) 0.021(7) 0.001(7)
C23B 0.074(9) 0.090(7) 0.078(8) 0.004(6) 0.025(7) 0.004(7)
C24B 0.075(8) 0.104(9) 0.104(10) 0.015(7) 0.017(7) 0.001(7)
C25B 0.077(8) 0.096(7) 0.099(8) 0.008(6) 0.020(7) 0.005(7)
C26B 0.077(8) 0.102(9) 0.111(10) 0.011(7) 0.020(8) 0.007(7)
C27B 0.081(9) 0.109(9) 0.120(10) 0.017(7) 0.020(8) 0.010(8)
C28B 0.084(8) 0.116(9) 0.127(9) 0.024(7) 0.019(8) 0.008(7)
C29B 0.099(10) 0.135(10) 0.145(11) 0.042(8) 0.016(8) 0.007(8)
C30B 0.133(11) 0.177(11) 0.180(12) 0.073(9) 0.023(10) 0.003(10)
C31B 0.148(12) 0.191(12) 0.185(12) 0.079(10) 0.025(10) 0.005(11)
C32B 0.159(13) 0.194(13) 0.195(13) 0.086(10) 0.022(11) 0.003(11)
C33B 0.166(12) 0.194(12) 0.204(13) 0.084(10) 0.021(11) 0.008(11)
C34B 0.154(12) 0.184(12) 0.202(13) 0.079(10) 0.019(11) 0.008(11)
C35B 0.142(12) 0.175(12) 0.192(13) 0.073(10) 0.021(11) 0.006(10)
C36B 0.20(2) 0.213(19) 0.22(2) 0.098(16) 0.008(19) 0.013(18)
O1C 0.176(13) 0.201(13) 0.173(13) 0.054(11) 0.000(12) -0.034(12)
O2C 0.186(13) 0.153(11) 0.184(14) 0.006(10) 0.014(12) -0.031(11)
N1C 0.121(10) 0.157(10) 0.136(10) 0.028(8) -0.018(8) -0.027(9)
N2C 0.098(9) 0.115(9) 0.101(9) 0.001(7) -0.011(7) -0.013(7)
N3C 0.084(9) 0.108(8) 0.072(7) 0.000(6) -0.028(7) -0.005(7)
N4C 0.083(9) 0.105(8) 0.060(7) -0.006(6) -0.019(7) 0.005(7)
N5C 0.090(9) 0.117(8) 0.095(9) 0.005(7) -0.009(8) 0.004(8)
N6C 0.116(10) 0.131(9) 0.135(11) 0.007(8) -0.010(9) -0.008(8)
C1C 0.136(10) 0.174(11) 0.149(11) 0.041(9) -0.014(9) -0.029(10)
C2C 0.144(12) 0.185(12) 0.150(11) 0.044(9) -0.010(10) -0.032(11)
C3C 0.154(12) 0.191(12) 0.158(12) 0.049(9) -0.006(11) -0.034(11)
C4C 0.162(12) 0.191(12) 0.166(12) 0.051(10) -0.004(11) -0.031(11)
C5C 0.156(12) 0.183(11) 0.167(12) 0.050(9) -0.005(11) -0.029(11)
C6C 0.146(12) 0.174(11) 0.161(12) 0.045(9) -0.007(11) -0.028(11)
C7C 0.19(2) 0.22(2) 0.171(15) 0.057(14) 0.004(16) -0.033(19)
C8C 0.115(10) 0.139(10) 0.127(10) 0.019(8) -0.012(8) -0.025(9)
C9C 0.105(9) 0.121(9) 0.112(9) 0.003(7) -0.014(7) -0.020(7)
C10C 0.104(10) 0.118(9) 0.110(10) -0.003(8) -0.015(8) -0.017(8)
C11C 0.099(9) 0.117(9) 0.100(10) -0.007(7) -0.016(8) -0.017(8)
C12C 0.095(9) 0.113(8) 0.092(8) -0.005(6) -0.018(7) -0.013(7)
C13C 0.095(9) 0.112(9) 0.095(9) -0.001(7) -0.016(7) -0.011(8)
C14C 0.087(9) 0.109(8) 0.079(8) -0.002(6) -0.027(8) -0.006(8)
C15C 0.087(8) 0.111(7) 0.083(8) -0.006(6) -0.023(7) -0.010(7)
C16C 0.085(9) 0.112(8) 0.083(8) -0.007(7) -0.026(8) -0.010(8)
C17C 0.087(9) 0.111(8) 0.077(8) -0.005(6) -0.028(8) -0.005(8)
C18C 0.086(8) 0.108(7) 0.068(7) -0.005(6) -0.024(7) -0.002(7)
C19C 0.090(8) 0.109(7) 0.060(7) -0.005(6) -0.019(7) 0.003(7)
C20C 0.095(9) 0.113(8) 0.059(7) -0.005(6) -0.022(7) 0.001(8)
C21C 0.094(9) 0.113(8) 0.061(8) -0.003(6) -0.021(7) 0.006(8)
C22C 0.089(8) 0.113(7) 0.065(7) -0.001(6) -0.021(7) 0.003(7)
C23C 0.084(9) 0.108(8) 0.062(7) -0.005(7) -0.016(7) 0.005(7)
C24C 0.084(9) 0.114(8) 0.088(9) 0.001(7) -0.013(8) 0.001(8)
C25C 0.087(8) 0.116(7) 0.079(8) 0.003(6) -0.015(7) 0.003(7)
C26C 0.088(10) 0.123(8) 0.086(9) 0.008(7) -0.010(8) 0.007(8)
C27C 0.090(10) 0.127(9) 0.095(9) 0.009(7) -0.004(8) 0.002(8)
C28C 0.095(9) 0.125(8) 0.101(9) 0.009(7) -0.006(8) 0.001(7)
C29C 0.103(10) 0.128(9) 0.116(10) 0.014(8) -0.007(9) -0.003(8)
C30C 0.146(11) 0.136(9) 0.151(11) 0.008(8) -0.001(10) -0.016(9)
C31C 0.156(12) 0.137(10) 0.156(12) 0.004(9) 0.001(10) -0.019(10)
C32C 0.168(13) 0.142(10) 0.167(12) 0.005(9) 0.005(11) -0.023(10)
C33C 0.178(12) 0.148(10) 0.173(13) 0.006(9) 0.013(11) -0.027(10)
C34C 0.175(12) 0.146(11) 0.169(12) 0.009(9) 0.012(11) -0.026(10)
C35C 0.167(12) 0.144(10) 0.160(12) 0.009(9) 0.011(10) -0.023(10)
C36C 0.18(2) 0.158(15) 0.20(2) -0.006(14) 0.009(18) -0.032(16)
O1D 0.201(15) 0.201(13) 0.229(15) 0.001(12) -0.026(13) -0.035(12)
O2D 0.171(14) 0.215(13) 0.197(15) -0.022(11) -0.014(12) 0.007(11)
N1D 0.163(12) 0.177(10) 0.172(12) -0.017(9) -0.013(10) -0.006(10)
N2D 0.152(10) 0.161(8) 0.154(9) -0.015(7) 0.004(8) 0.007(8)
N3D 0.147(8) 0.157(7) 0.147(7) -0.003(5) 0.000(6) 0.009(6)
N4D 0.146(8) 0.154(7) 0.143(7) 0.000(5) 0.001(6) 0.014(6)
N5D 0.128(11) 0.175(9) 0.137(10) 0.004(8) -0.007(9) 0.017(9)
N6D 0.140(11) 0.195(11) 0.154(12) -0.003(9) -0.008(10) 0.017(9)
C1D 0.174(12) 0.184(11) 0.188(12) -0.010(9) -0.018(10) -0.016(10)
C2D 0.180(13) 0.185(12) 0.197(13) -0.004(11) -0.021(11) -0.018(11)
C3D 0.187(13) 0.189(12) 0.208(14) -0.002(11) -0.023(12) -0.022(11)
C4D 0.191(14) 0.196(12) 0.216(14) -0.001(11) -0.025(12) -0.028(11)
C5D 0.187(13) 0.194(12) 0.209(14) -0.007(11) -0.023(11) -0.028(11)
C6D 0.181(13) 0.190(12) 0.199(14) -0.011(11) -0.022(11) -0.022(11)
C7D 0.21(2) 0.213(19) 0.24(2) 0.007(19) -0.033(19) -0.045(16)
C8D 0.159(11) 0.171(9) 0.167(11) -0.021(8) -0.004(10) 0.000(9)
C9D 0.154(10) 0.166(8) 0.161(10) -0.021(7) 0.001(8) 0.007(8)
C10D 0.154(10) 0.167(9) 0.161(10) -0.022(8) 0.000(9) 0.008(8)
C11D 0.151(10) 0.166(8) 0.158(9) -0.017(7) 0.000(8) 0.010(8)
C12D 0.153(8) 0.160(6) 0.155(7) -0.009(5) 0.000(6) 0.007(6)
C13D 0.153(8) 0.160(7) 0.153(8) -0.010(6) 0.002(7) 0.008(6)
C14D 0.149(8) 0.156(7) 0.150(7) -0.003(5) -0.002(6) 0.009(6)
C15D 0.153(7) 0.160(6) 0.153(7) -0.005(5) -0.001(6) 0.007(5)
C16D 0.155(8) 0.161(7) 0.153(7) -0.004(5) -0.002(6) 0.006(6)
C17D 0.154(8) 0.159(7) 0.150(7) -0.003(5) -0.002(6) 0.008(6)
C18D 0.151(7) 0.156(6) 0.148(7) -0.001(5) 0.000(6) 0.010(5)
C19D 0.149(7) 0.156(6) 0.146(7) 0.000(5) 0.001(6) 0.010(5)
C20D 0.152(8) 0.159(7) 0.145(7) 0.002(5) 0.001(6) 0.010(6)
C21D 0.151(8) 0.161(7) 0.144(7) 0.003(6) 0.001(6) 0.009(6)
C22D 0.146(7) 0.162(7) 0.144(7) 0.004(5) -0.001(6) 0.010(6)
C23D 0.141(8) 0.156(7) 0.142(7) 0.002(5) -0.001(6) 0.011(6)
C24D 0.131(10) 0.170(9) 0.135(10) 0.006(8) -0.007(9) 0.019(8)
C25D 0.138(9) 0.167(7) 0.137(9) 0.007(6) -0.001(8) 0.011(7)
C26D 0.139(11) 0.174(9) 0.139(10) 0.011(8) 0.001(9) 0.009(8)
C27D 0.136(11) 0.176(9) 0.140(11) 0.010(8) 0.000(9) 0.011(9)
C28D 0.135(10) 0.180(9) 0.140(10) 0.009(8) -0.005(9) 0.014(8)
C29D 0.134(11) 0.186(10) 0.147(12) 0.004(9) -0.006(10) 0.011(9)
C30D 0.149(12) 0.200(11) 0.163(12) -0.008(9) -0.010(10) 0.014(10)
C31D 0.154(12) 0.204(12) 0.172(13) -0.009(11) -0.006(10) 0.008(10)
C32D 0.159(13) 0.208(13) 0.182(14) -0.013(11) -0.009(11) 0.006(10)
C33D 0.162(13) 0.209(13) 0.185(14) -0.015(10) -0.010(11) 0.009(10)
C34D 0.159(13) 0.205(13) 0.176(14) -0.013(11) -0.013(11) 0.014(11)
C35D 0.153(13) 0.202(12) 0.167(13) -0.011(10) -0.011(10) 0.017(10)
C36D 0.18(2) 0.226(19) 0.21(2) -0.034(16) -0.008(17) 0.007(17)
O1E 0.187(14) 0.149(10) 0.147(13) -0.007(10) -0.006(11) -0.018(10)
O2E 0.185(13) 0.184(12) 0.138(11) -0.044(10) -0.001(12) -0.048(11)
N1E 0.145(11) 0.128(9) 0.093(10) -0.008(8) 0.006(9) 0.006(8)
N2E 0.111(10) 0.117(8) 0.076(9) -0.005(7) -0.001(7) 0.017(7)
N3E 0.083(9) 0.107(8) 0.074(8) 0.007(6) 0.007(7) 0.017(7)
N4E 0.089(9) 0.108(8) 0.077(8) 0.012(7) 0.006(7) 0.011(7)
N5E 0.093(9) 0.113(9) 0.090(9) -0.001(7) 0.008(7) -0.004(7)
N6E 0.120(10) 0.146(10) 0.115(10) -0.022(8) 0.007(8) -0.029(9)
C1E 0.160(11) 0.134(9) 0.108(10) -0.007(8) 0.002(9) -0.002(8)
C2E 0.171(12) 0.134(10) 0.116(11) -0.004(9) -0.003(9) -0.005(9)
C3E 0.178(13) 0.139(10) 0.127(12) -0.002(9) -0.003(10) -0.010(10)
C4E 0.181(12) 0.144(10) 0.135(11) -0.005(9) -0.006(9) -0.011(9)
C5E 0.176(12) 0.145(10) 0.129(12) -0.009(10) -0.005(10) -0.012(9)
C6E 0.167(12) 0.142(10) 0.118(11) -0.008(9) -0.003(9) -0.007(9)
C7E 0.183(18) 0.169(17) 0.17(2) -0.016(17) -0.007(15) -0.019(14)
C8E 0.128(10) 0.126(8) 0.089(10) -0.011(7) 0.002(9) 0.009(8)
C9E 0.116(9) 0.124(8) 0.081(9) -0.007(7) -0.003(7) 0.013(7)
C10E 0.110(10) 0.126(9) 0.078(9) -0.005(7) -0.001(8) 0.014(8)
C11E 0.104(10) 0.122(8) 0.074(9) -0.004(7) 0.005(8) 0.017(8)
C12E 0.101(9) 0.116(7) 0.076(8) 0.000(6) 0.004(7) 0.016(7)
C13E 0.102(10) 0.115(8) 0.076(9) -0.001(7) 0.004(8) 0.017(8)
C14E 0.088(9) 0.110(8) 0.075(8) 0.006(7) 0.007(8) 0.014(8)
C15E 0.093(8) 0.114(7) 0.074(8) 0.004(6) 0.005(7) 0.015(7)
C16E 0.097(9) 0.116(8) 0.077(8) 0.005(7) 0.008(8) 0.015(8)
C17E 0.096(9) 0.115(8) 0.079(8) 0.008(7) 0.008(8) 0.013(8)
C18E 0.090(8) 0.112(7) 0.079(8) 0.009(6) 0.008(7) 0.012(7)
C19E 0.089(8) 0.109(7) 0.077(8) 0.010(6) 0.006(7) 0.013(7)
C20E 0.086(9) 0.110(8) 0.077(8) 0.010(6) 0.006(8) 0.013(8)
C21E 0.087(9) 0.111(8) 0.077(8) 0.009(7) 0.006(8) 0.009(8)
C22E 0.087(8) 0.111(7) 0.079(8) 0.008(6) 0.009(7) 0.005(7)
C23E 0.087(9) 0.110(8) 0.077(8) 0.009(7) 0.008(8) 0.009(8)
C24E 0.089(9) 0.111(8) 0.086(9) 0.004(7) 0.006(7) 0.001(8)
C25E 0.088(9) 0.111(7) 0.082(8) 0.007(6) 0.006(7) 0.001(7)
C26E 0.092(9) 0.113(8) 0.088(9) 0.008(7) 0.006(8) -0.001(8)
C27E 0.093(10) 0.115(9) 0.092(9) 0.009(7) 0.003(8) -0.004(8)
C28E 0.098(9) 0.118(8) 0.097(9) 0.000(7) 0.004(7) -0.008(7)
C29E 0.111(10) 0.131(9) 0.111(10) -0.012(8) 0.006(8) -0.020(8)
C30E 0.140(11) 0.157(10) 0.123(10) -0.031(8) 0.008(9) -0.033(9)
C31E 0.149(12) 0.157(11) 0.129(10) -0.032(9) 0.006(10) -0.040(10)
C32E 0.161(12) 0.165(11) 0.133(11) -0.037(9) 0.005(11) -0.044(10)
C33E 0.171(12) 0.173(11) 0.134(10) -0.038(9) 0.004(10) -0.043(10)
C34E 0.163(12) 0.172(12) 0.129(10) -0.038(9) 0.006(10) -0.038(10)
C35E 0.153(12) 0.166(11) 0.124(10) -0.033(9) 0.006(10) -0.036(10)
C36E 0.20(2) 0.21(2) 0.138(12) -0.048(14) 0.003(16) -0.054(19)
O1F 0.241(15) 0.184(13) 0.180(13) -0.057(11) -0.033(13) 0.032(13)
O2F 0.219(14) 0.140(10) 0.171(13) -0.019(9) -0.009(12) 0.019(11)
N1F 0.145(11) 0.152(10) 0.143(11) -0.031(8) -0.037(9) 0.026(9)
N2F 0.087(8) 0.112(9) 0.100(9) -0.004(7) -0.016(8) 0.015(7)
N3F 0.065(8) 0.109(7) 0.073(7) 0.003(6) -0.017(7) 0.008(7)
N4F 0.063(8) 0.099(7) 0.059(7) 0.006(6) -0.014(7) -0.009(7)
N5F 0.093(9) 0.110(8) 0.082(8) -0.005(7) -0.018(8) -0.011(8)
N6F 0.130(10) 0.121(8) 0.112(10) -0.009(7) -0.017(9) -0.002(9)
C1F 0.184(12) 0.165(11) 0.158(11) -0.042(9) -0.041(10) 0.032(10)
C2F 0.205(13) 0.166(11) 0.170(12) -0.044(9) -0.039(11) 0.035(11)
C3F 0.220(14) 0.173(12) 0.174(12) -0.049(10) -0.037(12) 0.038(11)
C4F 0.229(13) 0.180(12) 0.173(12) -0.050(10) -0.035(12) 0.035(11)
C5F 0.219(14) 0.180(12) 0.166(12) -0.049(10) -0.037(11) 0.033(12)
C6F 0.204(13) 0.175(12) 0.158(11) -0.046(9) -0.040(11) 0.031(11)
C7F 0.25(2) 0.192(16) 0.19(2) -0.055(15) -0.03(2) 0.047(17)
C8F 0.122(10) 0.136(10) 0.128(10) -0.021(8) -0.023(9) 0.032(9)
C9F 0.097(9) 0.122(9) 0.110(9) -0.007(7) -0.019(8) 0.026(7)
C10F 0.090(9) 0.122(9) 0.104(10) -0.002(8) -0.014(8) 0.025(8)
C11F 0.083(8) 0.119(9) 0.097(10) 0.000(7) -0.013(8) 0.022(7)
C12F 0.075(8) 0.113(7) 0.088(8) 0.001(6) -0.015(7) 0.015(7)
C13F 0.078(8) 0.111(9) 0.089(9) -0.002(7) -0.015(7) 0.015(7)
C14F 0.067(9) 0.111(8) 0.077(8) 0.001(6) -0.012(7) 0.008(8)
C15F 0.073(8) 0.111(7) 0.081(8) 0.003(6) -0.013(7) 0.010(7)
C16F 0.076(9) 0.110(8) 0.080(8) 0.007(6) -0.012(8) 0.007(8)
C17F 0.074(9) 0.108(8) 0.076(8) 0.007(6) -0.017(7) 0.004(8)
C18F 0.066(8) 0.106(7) 0.070(7) 0.005(6) -0.017(7) 0.000(6)
C19F 0.063(8) 0.103(7) 0.065(7) 0.009(6) -0.014(7) -0.004(6)
C20F 0.073(9) 0.107(8) 0.065(7) 0.008(6) -0.016(7) -0.004(7)
C21F 0.077(9) 0.108(8) 0.065(8) 0.005(6) -0.018(7) -0.006(7)
C22F 0.073(8) 0.104(7) 0.066(7) 0.005(6) -0.014(7) -0.008(7)
C23F 0.068(8) 0.100(8) 0.063(7) 0.009(6) -0.014(7) -0.005(7)
C24F 0.085(9) 0.105(8) 0.074(8) 0.000(7) -0.018(8) -0.010(8)
C25F 0.083(8) 0.109(7) 0.073(8) 0.001(6) -0.013(7) -0.007(7)
C26F 0.092(9) 0.116(8) 0.076(8) -0.005(7) -0.011(8) -0.006(8)
C27F 0.098(10) 0.119(8) 0.082(9) -0.011(7) -0.012(8) -0.007(8)
C28F 0.102(9) 0.117(7) 0.087(9) -0.010(7) -0.015(8) -0.007(7)
C29F 0.116(10) 0.120(8) 0.099(10) -0.015(7) -0.016(9) -0.004(8)
C30F 0.158(11) 0.126(8) 0.132(11) -0.013(8) -0.012(10) 0.002(9)
C31F 0.173(12) 0.127(9) 0.143(11) -0.009(8) -0.011(11) 0.009(10)
C32F 0.189(13) 0.133(9) 0.154(11) -0.014(9) -0.010(11) 0.013(11)
C33F 0.201(12) 0.137(10) 0.156(12) -0.019(9) -0.007(11) 0.015(10)
C34F 0.189(13) 0.135(10) 0.149(11) -0.024(9) -0.008(11) 0.010(11)
C35F 0.176(12) 0.132(10) 0.141(11) -0.021(8) -0.010(11) 0.006(10)
C36F 0.24(2) 0.150(14) 0.18(2) -0.005(13) 0.00(2) 0.027(16)
S20 0.103(5) 0.142(6) 0.108(5) 0.009(5) 0.011(4) -0.010(5)
S21 0.108(5) 0.149(6) 0.101(5) -0.007(5) -0.018(4) -0.019(5)
S1 0.116(5) 0.135(5) 0.141(5) 0.001(5) 0.000(5) 0.001(4)
S2 0.125(5) 0.141(5) 0.138(5) -0.010(5) -0.016(5) 0.006(5)
S3' 0.177(7) 0.176(7) 0.178(7) 0.001(6) -0.003(6) -0.002(6)
S3 0.172(7) 0.171(6) 0.176(7) 0.001(6) -0.005(6) 0.000(5)
S4 0.161(6) 0.187(6) 0.181(6) -0.008(5) 0.014(5) -0.004(5)
S5 0.282(9) 0.279(9) 0.274(9) 0.001(7) 0.007(7) 0.005(7)
S6 0.273(9) 0.271(9) 0.268(9) -0.001(7) -0.001(7) 0.004(7)
S7 0.229(8) 0.230(8) 0.224(8) 0.005(6) 0.002(6) -0.005(6)
S8 0.245(8) 0.242(8) 0.235(8) 0.004(6) 0.001(6) 0.000(6)
S9 0.220(7) 0.223(7) 0.224(7) 0.003(6) -0.005(6) 0.000(6)
S10 0.249(8) 0.241(7) 0.242(8) 0.000(6) -0.001(6) 0.002(6)
S11 0.228(7) 0.230(7) 0.227(7) 0.007(6) 0.002(6) -0.002(6)
S12 0.251(8) 0.247(8) 0.251(8) 0.001(6) 0.002(6) -0.002(6)

loop_
_atom_type_symbol
_atom_type_description
_atom_type_scat_dispersion_real
_atom_type_scat_dispersion_imag
_atom_type_scat_source
C C 0.0034 0.0017 'International Tables Vol C Tables 4.2.6.8 and 6.1.1.4'
H H 0.0000 0.0000 'International Tables Vol C Tables 4.2.6.8 and 6.1.1.4'
N N 0.0066 0.0034 'International Tables Vol C Tables 4.2.6.8 and 6.1.1.4'
O O 0.0114 0.0062 'International Tables Vol C Tables 4.2.6.8 and 6.1.1.4'
F F 0.0180 0.0106 'International Tables Vol C Tables 4.2.6.8 and 6.1.1.4'
S S 0.1265 0.1256 'International Tables Vol C Tables 4.2.6.8 and 6.1.1.4'
Zn Zn 0.3062 1.3615 'International Tables Vol C Tables 4.2.6.8 and 6.1.1.4'

loop_
_geom_angle_atom_site_label_1
_geom_angle_atom_site_label_2
_geom_angle_atom_site_label_3
_geom_angle
O51 Zn1 N1C 119.2(9)
O51 Zn1 N2B 115.0(7)
N1C Zn1 N2B 125.6(9)
O51 Zn1 N2C 94.6(7)
N1C Zn1 N2C 77.5(8)
N2B Zn1 N2C 102.4(7)
O51 Zn1 N1B 93.9(8)
N1C Zn1 N1B 95.3(8)
N2B Zn1 N1B 77.1(8)
N2C Zn1 N1B 170.8(8)
O52 Zn2 O51 113.4(7)
O52 Zn2 N2D 111.2(9)
O51 Zn2 N2D 130.4(9)
O52 Zn2 N1D 113.7(9)
O51 Zn2 N1D 103.0(9)
N2D Zn2 N1D 77.2(11)
O52 Zn3 N2E 119.2(8)
O52 Zn3 N1F 124.6(9)
N2E Zn3 N1F 116.1(9)
O52 Zn3 N1E 90.3(8)
N2E Zn3 N1E 78.6(8)
N1F Zn3 N1E 99.8(8)
O52 Zn3 N2F 93.9(7)
N2E Zn3 N2F 97.8(7)
N1F Zn3 N2F 79.2(7)
N1E Zn3 N2F 175.4(8)
O53 Zn4 N4B 108.6(9)
O53 Zn4 N3C 106.4(9)
N4B Zn4 N3C 144.9(7)
O53 Zn4 N3B 91.7(8)
N4B Zn4 N3B 76.0(6)
N3C Zn4 N3B 103.9(6)
O53 Zn4 N4C 91.3(8)
N4B Zn4 N4C 102.9(6)
N3C Zn4 N4C 75.3(6)
N3B Zn4 N4C 177.1(6)
O54 Zn5 O53 111.0(9)
O54 Zn5 N4D 108.4(9)
O53 Zn5 N4D 122.0(9)
O54 Zn5 N3D 130.4(9)
O53 Zn5 N3D 108.4(9)
N4D Zn5 N3D 73.0(10)
O54 Zn6 N4E 105.1(8)
O54 Zn6 N3F 111.9(8)
N4E Zn6 N3F 143.0(7)
O54 Zn6 N4F 92.6(7)
N4E Zn6 N4F 103.6(6)
N3F Zn6 N4F 76.9(6)
O54 Zn6 N3E 89.3(8)
N4E Zn6 N3E 76.3(7)
N3F Zn6 N3E 102.0(6)
N4F Zn6 N3E 178.0(7)
O55 Zn7 N5C 116.6(7)
O55 Zn7 N5B 96.1(8)
N5C Zn7 N5B 98.6(8)
O55 Zn7 N6C 91.8(8)
N5C Zn7 N6C 77.2(8)
N5B Zn7 N6C 172.1(8)
O55 Zn7 N6B 125.8(9)
N5C Zn7 N6B 117.5(9)
N5B Zn7 N6B 77.7(7)
N6C Zn7 N6B 98.2(8)
O55 Zn8 O56 112.1(8)
O55 Zn8 N5D 111.9(8)
O56 Zn8 N5D 132.4(8)
O55 Zn8 N6D 110.2(9)
O56 Zn8 N6D 105.5(9)
N5D Zn8 N6D 75.2(10)
O56 Zn9 N6E 117.3(8)
O56 Zn9 N5F 114.8(7)
N6E Zn9 N5F 128.0(8)
O56 Zn9 N5E 92.3(8)
N6E Zn9 N5E 78.1(8)
N5F Zn9 N5E 100.8(7)
O56 Zn9 N6F 94.0(8)
N6E Zn9 N6F 98.6(8)
N5F Zn9 N6F 76.9(8)
N5E Zn9 N6F 173.7(8)
Zn1 O51 Zn2 136.6(9)
Zn1 O51 H51 116.7
Zn2 O51 H51 106.2
Zn2 O52 Zn3 136.8(10)
Zn2 O52 H52 116.4
Zn3 O52 H52 106.8
Zn4 O53 Zn5 142.9(13)
Zn4 O53 H53 101.4
Zn5 O53 H53 115.6
Zn5 O54 Zn6 146.3(11)
Zn5 O54 H54 110.2
Zn6 O54 H54 97.9
Zn5 O54 H54' 102.5
Zn6 O54 H54' 97.8
Zn8 O55 Zn7 133.1(10)
Zn8 O55 H55 124.9
Zn7 O55 H55 102.0
Zn8 O56 Zn9 140.4(11)
Zn8 O56 H56 111.6
Zn9 O56 H56 103.0
C4B O1B C7B 124(2)
C33B O2B C36B 133(3)
C8B N1B C1B 120.3(19)
C8B N1B Zn1 110.2(14)
C1B N1B Zn1 129.5(15)
C13B N2B C9B 117.4(16)
C13B N2B Zn1 125.8(14)
C9B N2B Zn1 116.7(12)
C14B N3B C18B 118.9(15)
C14B N3B Zn4 127.3(12)
C18B N3B Zn4 113.6(11)
C23B N4B C19B 115.6(15)
C23B N4B Zn4 124.3(12)
C19B N4B Zn4 120.0(11)
C24B N5B C28B 115.5(16)
C24B N5B Zn7 129.4(13)
C28B N5B Zn7 115.0(12)
C29B N6B C30B 125.1(19)
C29B N6B Zn7 109.3(16)
C30B N6B Zn7 124.7(15)
C2B C1B C6B 117.6(17)
C2B C1B N1B 120.9(18)
C6B C1B N1B 121.5(18)
C3B C2B C1B 122.0(19)
C3B C2B H2B 119.0
C1B C2B H2B 119.0
C2B C3B C4B 120(2)
C2B C3B H3B 120.0
C4B C3B H3B 120.0
O1B C4B C5B 119.4(19)
O1B C4B C3B 122(2)
C5B C4B C3B 118.8(17)
C4B C5B C6B 121(2)
C4B C5B H5B 119.6
C6B C5B H5B 119.6
C5B C6B C1B 120.8(19)
C5B C6B H6B 119.6
C1B C6B H6B 119.6
O1B C7B H7BA 109.5
O1B C7B H7BB 109.5
H7BA C7B H7BB 109.5
O1B C7B H7BC 109.5
H7BA C7B H7BC 109.5
H7BB C7B H7BC 109.5
N1B C8B C9B 120.9(19)
N1B C8B H8B 119.5
C9B C8B H8B 119.5
N2B C9B C10B 122.3(15)
N2B C9B C8B 114.9(16)
C10B C9B C8B 122.8(16)
C11B C10B C9B 119.2(17)
C11B C10B H10B 120.4
C9B C10B H10B 120.4
C10B C11B C12B 119.0(17)
C10B C11B H11B 120.5
C12B C11B H11B 120.5
C13B C12B C11B 117.5(15)
C13B C12B C15B 121.4(15)
C11B C12B C15B 121.0(14)
N2B C13B C12B 124.5(17)
N2B C13B H13B 117.8
C12B C13B H13B 117.8
N3B C14B C15B 122.7(16)
N3B C14B H14B 118.6
C15B C14B H14B 118.6
C16B C15B C14B 118.2(14)
C16B C15B C12B 121.3(14)
C14B C15B C12B 120.4(14)
C17B C16B C15B 119.1(16)
C17B C16B H16B 120.5
C15B C16B H16B 120.5
C16B C17B C18B 119.5(16)
C16B C17B H17B 120.2
C18B C17B H17B 120.2
N3B C18B C17B 121.6(13)
N3B C18B C19B 116.7(13)
C17B C18B C19B 121.6(13)
N4B C19B C20B 120.2(13)
N4B C19B C18B 113.7(13)
C20B C19B C18B 126.0(13)
C21B C20B C19B 121.3(16)
C21B C20B H20B 119.4
C19B C20B H20B 119.4
C20B C21B C22B 120.2(16)
C20B C21B H21B 119.9
C22B C21B H21B 119.9
C23B C22B C21B 112.7(14)
C23B C22B C25B 125.5(14)
C21B C22B C25B 121.1(14)
N4B C23B C22B 129.9(17)
N4B C23B H23B 115.0
C22B C23B H23B 115.0
N5B C24B C25B 128.2(17)
N5B C24B H24B 115.9
C25B C24B H24B 115.9
C24B C25B C26B 113.8(14)
C24B C25B C22B 125.4(14)
C26B C25B C22B 119.9(14)
C27B C26B C25B 121.3(17)
C27B C26B H26B 119.4
C25B C26B H26B 119.4
C26B C27B C28B 118.6(17)
C26B C27B H27B 120.7
C28B C27B H27B 120.7
N5B C28B C27B 122.6(15)
N5B C28B C29B 112.4(16)
C27B C28B C29B 124.8(16)
N6B C29B C28B 125(2)
N6B C29B H29B 117.7
C28B C29B H29B 117.7
C31B C30B C35B 116.3(18)
C31B C30B N6B 134(2)
C35B C30B N6B 109.2(18)
C30B C31B C32B 122(2)
C30B C31B H31B 119.1
C32B C31B H31B 119.1
C33B C32B C31B 121(2)
C33B C32B H32B 119.6
C31B C32B H32B 119.6
O2B C33B C32B 135(2)
O2B C33B C34B 106.4(19)
C32B C33B C34B 118.4(19)
C35B C34B C33B 120(2)
C35B C34B H34B 119.9
C33B C34B H34B 119.9
C34B C35B C30B 122(2)
C34B C35B H35B 118.8
C30B C35B H35B 118.8
O2B C36B H36A 109.5
O2B C36B H36B 109.5
H36A C36B H36B 109.5
O2B C36B H36C 109.5
H36A C36B H36C 109.5
H36B C36B H36C 109.5
C4C O1C C7C 117(2)
C33C O2C C36C 115(2)
C8C N1C C1C 118.2(18)
C8C N1C Zn1 115.3(16)
C1C N1C Zn1 126.5(15)
C13C N2C C9C 116.6(17)
C13C N2C Zn1 132.5(14)
C9C N2C Zn1 110.9(12)
C14C N3C C18C 115.9(15)
C14C N3C Zn4 126.0(12)
C18C N3C Zn4 118.1(12)
C23C N4C C19C 120.1(15)
C23C N4C Zn4 125.1(12)
C19C N4C Zn4 114.8(11)
C24C N5C C28C 116.7(17)
C24C N5C Zn7 127.0(14)
C28C N5C Zn7 116.1(13)
C29C N6C C30C 119.8(19)
C29C N6C Zn7 113.0(15)
C30C N6C Zn7 126.9(16)
C6C C1C C2C 120.5(17)
C6C C1C N1C 121.8(19)
C2C C1C N1C 117.8(19)
C3C C2C C1C 121(2)
C3C C2C H2C 119.7
C1C C2C H2C 119.7
C2C C3C C4C 118(2)
C2C C3C H3C 120.9
C4C C3C H3C 120.9
O1C C4C C3C 123(2)
O1C C4C C5C 115(2)
C3C C4C C5C 122.3(18)
C4C C5C C6C 119(2)
C4C C5C H5C 120.5
C6C C5C H5C 120.5
C1C C6C C5C 119(2)
C1C C6C H6C 120.3
C5C C6C H6C 120.3
O1C C7C H7CA 109.5
O1C C7C H7CB 109.5
H7CA C7C H7CB 109.5
O1C C7C H7CC 109.5
H7CA C7C H7CC 109.5
H7CB C7C H7CC 109.5
N1C C8C C9C 123(2)
N1C C8C H8C 118.7
C9C C8C H8C 118.7
N2C C9C C10C 123.3(16)
N2C C9C C8C 113.0(16)
C10C C9C C8C 123.4(16)
C9C C10C C11C 118.3(17)
C9C C10C H10C 120.8
C11C C10C H10C 120.8
C10C C11C C12C 120.2(17)
C10C C11C H11C 119.9
C12C C11C H11C 119.9
C13C C12C C11C 116.0(15)
C13C C12C C15C 120.1(15)
C11C C12C C15C 123.7(15)
N2C C13C C12C 125.4(17)
N2C C13C H13C 117.3
C12C C13C H13C 117.3
N3C C14C C15C 127.0(17)
N3C C14C H14C 116.5
C15C C14C H14C 116.5
C16C C15C C14C 115.6(15)
C16C C15C C12C 122.3(14)
C14C C15C C12C 122.0(14)
C17C C16C C15C 118.9(16)
C17C C16C H16C 120.5
C15C C16C H16C 120.5
C16C C17C C18C 121.1(16)
C16C C17C H17C 119.5
C18C C17C H17C 119.5
N3C C18C C17C 121.4(14)
N3C C18C C19C 116.8(13)
C17C C18C C19C 121.7(13)
N4C C19C C20C 120.8(14)
N4C C19C C18C 114.7(13)
C20C C19C C18C 124.4(13)
C21C C20C C19C 118.2(16)
C21C C20C H20C 120.9
C19C C20C H20C 120.9
C20C C21C C22C 121.4(16)
C20C C21C H21C 119.3
C22C C21C H21C 119.3
C23C C22C C21C 116.3(14)
C23C C22C C25C 120.4(14)
C21C C22C C25C 122.9(14)
N4C C23C C22C 123.2(16)
N4C C23C H23C 118.4
C22C C23C H23C 118.4
N5C C24C C25C 126.8(18)
N5C C24C H24C 116.6
C25C C24C H24C 116.6
C24C C25C C26C 115.3(15)
C24C C25C C22C 125.0(15)
C26C C25C C22C 119.4(15)
C27C C26C C25C 119.5(17)
C27C C26C H26C 120.3
C25C C26C H26C 120.3
C26C C27C C28C 120.6(18)
C26C C27C H27C 119.7
C28C C27C H27C 119.7
N5C C28C C27C 121.0(16)
N5C C28C C29C 114.4(16)
C27C C28C C29C 124.5(17)
N6C C29C C28C 118.3(19)
N6C C29C H29C 120.9
C28C C29C H29C 120.9
C31C C30C C35C 119.0(17)
C31C C30C N6C 121.5(19)
C35C C30C N6C 119.5(18)
C32C C31C C30C 122(2)
C32C C31C H31C 118.8
C30C C31C H31C 118.8
C31C C32C C33C 117(2)
C31C C32C H32C 121.3
C33C C32C H32C 121.3
O2C C33C C32C 118.3(19)
O2C C33C C34C 120(2)
C32C C33C C34C 121.8(18)
C35C C34C C33C 119(2)
C35C C34C H34C 120.3
C33C C34C H34C 120.3
C34C C35C C30C 120(2)
C34C C35C H35C 120.0
C30C C35C H35C 120.0
O2C C36C H36D 109.5
O2C C36C H36E 109.5
H36D C36C H36E 109.5
O2C C36C H36F 109.5
H36D C36C H36F 109.5
H36E C36C H36F 109.5
C4D O1D C7D 122(3)
C33D O2D C36D 120(2)
C8D N1D C1D 123(2)
C8D N1D Zn2 111.9(18)
C1D N1D Zn2 124.6(18)
C13D N2D C9D 117(2)
C13D N2D Zn2 124.2(18)
C9D N2D Zn2 118.3(17)
C14D N3D C18D 118.7(19)
C14D N3D Zn5 122.9(17)
C18D N3D Zn5 118.3(16)
C23D N4D C19D 118.0(19)
C23D N4D Zn5 119.6(17)
C19D N4D Zn5 122.4(16)
C24D N5D C28D 115(2)
C24D N5D Zn8 127.6(18)
C28D N5D Zn8 117.2(16)
C29D N6D C30D 119(2)
C29D N6D Zn8 115.2(18)
C30D N6D Zn8 125.3(18)
C2D C1D C6D 119.7(19)
C2D C1D N1D 122(2)
C6D C1D N1D 119(2)
C3D C2D C1D 119(2)
C3D C2D H2D 120.6
C1D C2D H2D 120.6
C2D C3D C4D 121(2)
C2D C3D H3D 119.4
C4D C3D H3D 119.4
O1D C4D C5D 117(2)
O1D C4D C3D 123(2)
C5D C4D C3D 120.1(19)
C4D C5D C6D 119(2)
C4D C5D H5D 120.6
C6D C5D H5D 120.6
C5D C6D C1D 122(2)
C5D C6D H6D 119.2
C1D C6D H6D 119.2
O1D C7D H7DA 109.5
O1D C7D H7DB 109.5
H7DA C7D H7DB 109.5
O1D C7D H7DC 109.5
H7DA C7D H7DC 109.5
H7DB C7D H7DC 109.5
N1D C8D C9D 119(2)
N1D C8D H8D 120.4
C9D C8D H8D 120.4
N2D C9D C10D 123.1(18)
N2D C9D C8D 113.0(19)
C10D C9D C8D 124(2)
C11D C10D C9D 118(2)
C11D C10D H10D 121.1
C9D C10D H10D 121.1
C10D C11D C12D 121(2)
C10D C11D H11D 119.5
C12D C11D H11D 119.5
C11D C12D C13D 116.2(18)
C11D C12D C15D 121.5(18)
C13D C12D C15D 122.3(18)
N2D C13D C12D 124(2)
N2D C13D H13D 117.8
C12D C13D H13D 117.8
N3D C14D C15D 124(2)
N3D C14D H14D 117.9
C15D C14D H14D 117.9
C16D C15D C14D 116.3(18)
C16D C15D C12D 123.3(18)
C14D C15D C12D 120.4(18)
C17D C16D C15D 120(2)
C17D C16D H16D 119.9
C15D C16D H16D 119.9
C16D C17D C18D 119(2)
C16D C17D H17D 120.4
C18D C17D H17D 120.4
N3D C18D C17D 121.1(17)
N3D C18D C19D 112.6(17)
C17D C18D C19D 126.1(18)
N4D C19D C20D 120.7(17)
N4D C19D C18D 113.6(17)
C20D C19D C18D 125.8(18)
C21D C20D C19D 120(2)
C21D C20D H20D 119.8
C19D C20D H20D 119.8
C20D C21D C22D 120(2)
C20D C21D H21D 120.1
C22D C21D H21D 120.1
C23D C22D C21D 115.1(17)
C23D C22D C25D 125.2(18)
C21D C22D C25D 118.8(18)
N4D C23D C22D 126(2)
N4D C23D H23D 117.0
C22D C23D H23D 117.0
N5D C24D C25D 126(2)
N5D C24D H24D 117.0
C25D C24D H24D 117.0
C24D C25D C26D 117.0(18)
C24D C25D C22D 122.4(18)
C26D C25D C22D 120.2(18)
C27D C26D C25D 119(2)
C27D C26D H26D 120.5
C25D C26D H26D 120.5
C26D C27D C28D 119(2)
C26D C27D H27D 120.7
C28D C27D H27D 120.7
N5D C28D C27D 124.3(18)
N5D C28D C29D 113.1(19)
C27D C28D C29D 122.5(19)
N6D C29D C28D 119(2)
N6D C29D H29D 120.4
C28D C29D H29D 120.4
C35D C30D C31D 120.6(19)
C35D C30D N6D 118(2)
C31D C30D N6D 121(2)
C32D C31D C30D 119(2)
C32D C31D H31D 120.5
C30D C31D H31D 120.5
C31D C32D C33D 120(2)
C31D C32D H32D 119.9
C33D C32D H32D 119.9
O2D C33D C34D 116(2)
O2D C33D C32D 123(2)
C34D C33D C32D 120.9(19)
C33D C34D C35D 119(2)
C33D C34D H34D 120.5
C35D C34D H34D 120.5
C34D C35D C30D 120(2)
C34D C35D H35D 119.9
C30D C35D H35D 119.9
O2D C36D H36G 109.5
O2D C36D H36H 109.5
H36G C36D H36H 109.5
O2D C36D H36I 109.5
H36G C36D H36I 109.5
H36H C36D H36I 109.5
C4E O1E C7E 122(2)
C33E O2E C36E 120(2)
C8E N1E C1E 122.5(19)
C8E N1E Zn3 110.9(15)
C1E N1E Zn3 126.5(15)
C13E N2E C9E 119.7(17)
C13E N2E Zn3 126.3(14)
C9E N2E Zn3 114.1(13)
C14E N3E C18E 117.9(16)
C14E N3E Zn6 128.0(13)
C18E N3E Zn6 114.1(12)
C23E N4E C19E 116.1(16)
C23E N4E Zn6 125.2(13)
C19E N4E Zn6 118.6(12)
C24E N5E C28E 116.0(16)
C24E N5E Zn9 133.9(14)
C28E N5E Zn9 110.1(12)
C29E N6E C30E 119.9(19)
C29E N6E Zn9 112.2(15)
C30E N6E Zn9 125.4(15)
C2E C1E C6E 118.8(17)
C2E C1E N1E 118.5(19)
C6E C1E N1E 122.7(18)
C3E C2E C1E 124(2)
C3E C2E H2E 118.1
C1E C2E H2E 118.1
C2E C3E C4E 116(2)
C2E C3E H3E 121.9
C4E C3E H3E 121.9
O1E C4E C5E 119.7(19)
O1E C4E C3E 119(2)
C5E C4E C3E 121.7(18)
C4E C5E C6E 121(2)
C4E C5E H5E 119.5
C6E C5E H5E 119.5
C5E C6E C1E 119(2)
C5E C6E H6E 120.7
C1E C6E H6E 120.7
O1E C7E H7EA 109.5
O1E C7E H7EB 109.5
H7EA C7E H7EB 109.5
O1E C7E H7EC 109.5
H7EA C7E H7EC 109.5
H7EB C7E H7EC 109.5
N1E C8E C9E 122(2)
N1E C8E H8E 119.2
C9E C8E H8E 119.2
N2E C9E C10E 121.3(16)
N2E C9E C8E 114.5(16)
C10E C9E C8E 124.2(16)
C11E C10E C9E 117.9(17)
C11E C10E H10E 121.0
C9E C10E H10E 121.0
C10E C11E C12E 121.5(18)
C10E C11E H11E 119.2
C12E C11E H11E 119.2
C13E C12E C11E 116.6(15)
C13E C12E C15E 119.7(15)
C11E C12E C15E 123.6(15)
N2E C13E C12E 122.9(17)
N2E C13E H13E 118.5
C12E C13E H13E 118.5
N3E C14E C15E 125.1(17)
N3E C14E H14E 117.5
C15E C14E H14E 117.5
C14E C15E C16E 115.8(15)
C14E C15E C12E 121.9(15)
C16E C15E C12E 122.3(15)
C17E C16E C15E 120.5(17)
C17E C16E H16E 119.8
C15E C16E H16E 119.8
C16E C17E C18E 119.1(17)
C16E C17E H17E 120.4
C18E C17E H17E 120.4
N3E C18E C17E 121.6(14)
N3E C18E C19E 115.7(14)
C17E C18E C19E 122.7(14)
N4E C19E C20E 123.1(14)
N4E C19E C18E 115.1(14)
C20E C19E C18E 121.7(14)
C21E C20E C19E 118.6(17)
C21E C20E H20E 120.7
C19E C20E H20E 120.7
C20E C21E C22E 120.0(17)
C20E C21E H21E 120.0
C22E C21E H21E 120.0
C23E C22E C21E 115.8(15)
C23E C22E C25E 124.8(15)
C21E C22E C25E 118.6(14)
N4E C23E C22E 126.3(17)
N4E C23E H23E 116.8
C22E C23E H23E 116.8
N5E C24E C25E 124.7(17)
N5E C24E H24E 117.7
C25E C24E H24E 117.7
C24E C25E C26E 117.6(15)
C24E C25E C22E 119.2(14)
C26E C25E C22E 122.3(15)
C27E C26E C25E 119.2(17)
C27E C26E H26E 120.4
C25E C26E H26E 120.4
C28E C27E C26E 118.1(17)
C28E C27E H27E 121.0
C26E C27E H27E 121.0
N5E C28E C27E 124.4(15)
N5E C28E C29E 114.3(16)
C27E C28E C29E 121.1(16)
N6E C29E C28E 122(2)
N6E C29E H29E 118.9
C28E C29E H29E 118.9
C31E C30E C35E 120.3(17)
C31E C30E N6E 123.9(18)
C35E C30E N6E 115.1(18)
C32E C31E C30E 120.8(19)
C32E C31E H31E 119.6
C30E C31E H31E 119.6
C31E C32E C33E 119.0(19)
C31E C32E H32E 120.5
C33E C32E H32E 120.5
O2E C33E C34E 120.0(19)
O2E C33E C32E 119.7(19)
C34E C33E C32E 120.2(17)
C33E C34E C35E 121(2)
C33E C34E H34E 119.5
C35E C34E H34E 119.5
C34E C35E C30E 118.6(19)
C34E C35E H35E 120.7
C30E C35E H35E 120.7
O2E C36E H36J 109.5
O2E C36E H36K 109.5
H36J C36E H36K 109.5
O2E C36E H36L 109.5
H36J C36E H36L 109.5
H36K C36E H36L 109.5
C4F O1F C7F 123(2)
C33F O2F C36F 118(2)
C8F N1F C1F 121.6(19)
C8F N1F Zn3 109.5(16)
C1F N1F Zn3 128.9(15)
C13F N2F C9F 119.3(16)
C13F N2F Zn3 130.1(13)
C9F N2F Zn3 110.5(12)
C14F N3F C18F 116.9(15)
C14F N3F Zn6 125.8(12)
C18F N3F Zn6 117.0(11)
C23F N4F C19F 116.9(15)
C23F N4F Zn6 127.7(12)
C19F N4F Zn6 115.2(11)
C24F N5F C28F 116.9(16)
C24F N5F Zn9 126.2(14)
C28F N5F Zn9 117.0(13)
C29F N6F C30F 120.6(19)
C29F N6F Zn9 110.8(15)
C30F N6F Zn9 128.3(15)
C2F C1F C6F 118.3(18)
C2F C1F N1F 123.3(19)
C6F C1F N1F 118.4(19)
C3F C2F C1F 122(2)
C3F C2F H2F 119.2
C1F C2F H2F 119.2
C2F C3F C4F 120(2)
C2F C3F H3F 120.1
C4F C3F H3F 120.1
O1F C4F C3F 131(2)
O1F C4F C5F 110(2)
C3F C4F C5F 118.8(18)
C6F C5F C4F 121(2)
C6F C5F H5F 119.3
C4F C5F H5F 119.3
C5F C6F C1F 120(2)
C5F C6F H6F 120.0
C1F C6F H6F 120.0
O1F C7F H7FA 109.5
O1F C7F H7FB 109.5
H7FA C7F H7FB 109.5
O1F C7F H7FC 109.5
H7FA C7F H7FC 109.5
H7FB C7F H7FC 109.5
N1F C8F C9F 124(2)
N1F C8F H8F 117.9
C9F C8F H8F 117.9
N2F C9F C10F 121.9(15)
N2F C9F C8F 115.7(16)
C10F C9F C8F 122.2(16)
C11F C10F C9F 118.8(17)
C11F C10F H10F 120.6
C9F C10F H10F 120.6
C10F C11F C12F 119.6(17)
C10F C11F H11F 120.2
C12F C11F H11F 120.2
C11F C12F C13F 118.0(15)
C11F C12F C15F 125.2(14)
C13F C12F C15F 116.7(14)
N2F C13F C12F 122.1(16)
N2F C13F H13F 118.9
C12F C13F H13F 118.9
N3F C14F C15F 124.7(17)
N3F C14F H14F 117.7
C15F C14F H14F 117.7
C16F C15F C14F 117.2(15)
C16F C15F C12F 122.8(14)
C14F C15F C12F 120.0(14)
C17F C16F C15F 119.5(16)
C17F C16F H16F 120.3
C15F C16F H16F 120.3
C16F C17F C18F 119.1(16)
C16F C17F H17F 120.4
C18F C17F H17F 120.4
N3F C18F C17F 122.6(14)
N3F C18F C19F 115.9(13)
C17F C18F C19F 121.4(13)
N4F C19F C20F 122.9(13)
N4F C19F C18F 114.8(13)
C20F C19F C18F 122.2(13)
C21F C20F C19F 118.1(16)
C21F C20F H20F 121.0
C19F C20F H20F 121.0
C20F C21F C22F 120.8(16)
C20F C21F H21F 119.6
C22F C21F H21F 119.6
C23F C22F C21F 115.8(14)
C23F C22F C25F 123.2(14)
C21F C22F C25F 120.6(14)
N4F C23F C22F 125.4(16)
N4F C23F H23F 117.3
C22F C23F H23F 117.3
N5F C24F C25F 125.9(17)
N5F C24F H24F 117.0
C25F C24F H24F 117.0
C24F C25F C26F 115.6(15)
C24F C25F C22F 122.4(15)
C26F C25F C22F 121.6(14)
C27F C26F C25F 120.2(17)
C27F C26F H26F 119.9
C25F C26F H26F 119.9
C26F C27F C28F 119.0(17)
C26F C27F H27F 120.5
C28F C27F H27F 120.5
N5F C28F C27F 122.3(16)
N5F C28F C29F 113.5(16)
C27F C28F C29F 124.2(16)
N6F C29F C28F 121.7(19)
N6F C29F H29F 119.2
C28F C29F H29F 119.2
C31F C30F C35F 116.6(17)
C31F C30F N6F 124.8(19)
C35F C30F N6F 118.5(18)
C30F C31F C32F 123(2)
C30F C31F H31F 118.6
C32F C31F H31F 118.6
C31F C32F C33F 119(2)
C31F C32F H32F 120.6
C33F C32F H32F 120.6
O2F C33F C34F 118(2)
O2F C33F C32F 122.0(19)
C34F C33F C32F 120.2(18)
C33F C34F C35F 120(2)
C33F C34F H34F 120.2
C35F C34F H34F 120.2
C34F C35F C30F 122(2)
C34F C35F H35F 119.0
C30F C35F H35F 119.0
O2F C36F H36M 109.5
O2F C36F H36N 109.5
H36M C36F H36N 109.5
O2F C36F H36O 109.5
H36M C36F H36O 109.5
H36N C36F H36O 109.5
N1S C1S C2S 171(6)
C1S C2S H2SA 109.5
C1S C2S H2SB 109.5
H2SA C2S H2SB 109.5
C1S C2S H2SC 109.5
H2SA C2S H2SC 109.5
H2SB C2S H2SC 109.5
O62 S20 O63 118.2(11)
O62 S20 O61 112.0(11)
O63 S20 O61 109.5(10)
O62 S20 C2 106.0(10)
O63 S20 C2 105.2(9)
O61 S20 C2 105.0(10)
C2 C1 C6 120.0
C2 C1 H1 120.0
C6 C1 H1 120.0
C1 C2 C3 120.0
C1 C2 S20 118.6(8)
C3 C2 S20 121.4(8)
C4 C3 C2 120.0
C4 C3 H3 120.0
C2 C3 H3 120.0
C3 C4 C5 120.0
C3 C4 H4 120.0
C5 C4 H4 120.0
C6 C5 C4 120.0
C6 C5 C10 120.0
C4 C5 C10 120.0
C7 C6 C5 120.0
C7 C6 C1 120.0
C5 C6 C1 120.0
C6 C7 C8 120.0
C6 C7 H7 120.0
C8 C7 H7 120.0
C9 C8 C7 120.0
C9 C8 H8 120.0
C7 C8 H8 120.0
C8 C9 C10 120.0
C8 C9 H9 120.0
C10 C9 H9 120.0
C5 C10 C9 120.0
C5 C10 H10 120.0
C9 C10 H10 120.0
O64 S21 O65 114.4(12)
O64 S21 O66 110.8(12)
O65 S21 O66 115.1(11)
O64 S21 C12 105.7(12)
O65 S21 C12 105.7(11)
O66 S21 C12 104.0(10)
C12 C11 C16 120.0(12)
C12 C11 H11 120.0
C16 C11 H11 120.0
C13 C12 C11 119.8(10)
C13 C12 S21 121.3(11)
C11 C12 S21 118.8(11)
C12 C13 C14 119.8(12)
C12 C13 H13 120.1
C14 C13 H13 120.1
C15 C14 C13 119.9(12)
C15 C14 H14 120.0
C13 C14 H14 120.0
C14 C15 C16 119.2(12)
C14 C15 C20 119.4(13)
C16 C15 C20 118.9(11)
C17 C16 C15 120.0(11)
C17 C16 C11 120.1(13)
C15 C16 C11 119.5(11)
C18 C17 C16 120.1(13)
C18 C17 H17 119.9
C16 C17 H17 119.9
C19 C18 C17 118.5(13)
C19 C18 H18 120.7
C17 C18 H18 120.7
C20 C19 C18 120.6(13)
C20 C19 H19 119.7
C18 C19 H19 119.7
C19 C20 C15 119.6(13)
C19 C20 H20 120.2
C15 C20 H20 120.2
O2 S1 O1 118.8(13)
O2 S1 N200 114.3(12)
O1 S1 N200 106.1(11)
O2 S1 C1A 106.0(12)
O1 S1 C1A 102.9(11)
N200 S1 C1A 107.7(11)
O3 S2 O4 123.1(14)
O3 S2 N200 103.9(12)
O4 S2 N200 116.1(12)
O3 S2 C2A 106.8(12)
O4 S2 C2A 101.6(12)
N200 S2 C2A 103.2(11)
S1 N200 S2 122.9(12)
F1A C1A F3A 109.5(18)
F1A C1A F2A 108.9(19)
F3A C1A F2A 109.9(19)
F1A C1A S1 110.0(15)
F3A C1A S1 110.6(14)
F2A C1A S1 107.9(15)
F5A C2A F4A 114.3(19)
F5A C2A F6A 109.2(19)
F4A C2A F6A 105.6(18)
F5A C2A S2 111.0(16)
F4A C2A S2 108.8(15)
F6A C2A S2 107.6(15)
O6 S3 O5 120.1(17)
O6 S3 N201 108.2(15)
O5 S3 N201 109.4(15)
O6 S3 C3A 103.9(14)
O5 S3 C3A 106.2(15)
N201 S3 C3A 108.4(14)
O7 S4 O8 118.2(17)
O7 S4 N201 115.1(15)
O8 S4 N201 109.3(15)
O7 S4 C4A 107.4(15)
O8 S4 C4A 98.9(14)
N201 S4 C4A 105.9(13)
S4 N201 S3 134.5(16)
F2B C3A F1B 119(2)
F2B C3A F3B 107(2)
F1B C3A F3B 108(2)
F2B C3A S3 109.4(18)
F1B C3A S3 102.4(16)
F3B C3A S3 110.5(17)
F5B C4A F6B 112(2)
F5B C4A F4B 105(2)
F6B C4A F4B 104(2)
F5B C4A S4 112.5(18)
F6B C4A S4 113.7(18)
F4B C4A S4 108.3(17)
O9 S5 O10 122(3)
O9 S5 N102 108(2)
O10 S5 N102 108(2)
O9 S5 C5A 108(2)
O10 S5 C5A 104(2)
N102 S5 C5A 106.3(17)
O12 S6 O11 119(2)
O12 S6 N102 111(2)
O11 S6 N102 106(2)
O12 S6 C6A 103(2)
O11 S6 C6A 105(2)
N102 S6 C6A 112.7(18)
S6 N102 S5 122.3(19)
F2C C5A F1C 107(3)
F2C C5A F3C 108(3)
F1C C5A F3C 110(3)
F2C C5A S5 116(2)
F1C C5A S5 111(2)
F3C C5A S5 105(2)
F4C C6A F5C 109(3)
F4C C6A F6C 109(3)
F5C C6A F6C 109(3)
F4C C6A S6 111(2)
F5C C6A S6 111(2)
F6C C6A S6 108(2)
O14 S7 O13 123(2)
O14 S7 N103 108.4(19)
O13 S7 N103 109.9(19)
O14 S7 C7A 102.7(18)
O13 S7 C7A 103.5(18)
N103 S7 C7A 108.5(17)
O16 S8 O15 121(2)
O16 S8 N103 107(2)
O15 S8 N103 107(2)
O16 S8 C8A 106.9(19)
O15 S8 C8A 106.4(19)
N103 S8 C8A 107.3(17)
S7 N103 S8 125.0(18)
F2D C7A F3D 108(3)
F2D C7A F1D 109(3)
F3D C7A F1D 112(3)
F2D C7A S7 109(2)
F3D C7A S7 110(2)
F1D C7A S7 107(2)
F6D C8A F4D 111(3)
F6D C8A F5D 108(3)
F4D C8A F5D 105(3)
F6D C8A S8 113(2)
F4D C8A S8 109(2)
F5D C8A S8 110(2)
O18 S9 O17 121(2)
O18 S9 N104 114.4(18)
O17 S9 N104 104.2(16)
O18 S9 C9A 105.4(16)
O17 S9 C9A 103.2(16)
N104 S9 C9A 107.3(15)
O19 S10 O20 120(2)
O19 S10 N104 117.0(18)
O20 S10 N104 106.0(17)
O19 S10 C10A 106.5(17)
O20 S10 C10A 100.9(17)
N104 S10 C10A 104.2(15)
S9 N104 S10 125.4(16)
F1E C9A F3E 108(2)
F1E C9A F2E 106(2)
F3E C9A F2E 111(2)
F1E C9A S9 114(2)
F3E C9A S9 106.9(18)
F2E C9A S9 111.2(19)
F6E C10A F5E 112(2)
F6E C10A F4E 107(2)
F5E C10A F4E 109(3)
F6E C10A S10 113(2)
F5E C10A S10 109(2)
F4E C10A S10 106(2)
O21 S11 O22 122(2)
O21 S11 N105 117.9(18)
O22 S11 N105 102.6(17)
O21 S11 C11A 103.6(16)
O22 S11 C11A 104.6(17)
N105 S11 C11A 104.1(15)
O23 S12 O24 120(2)
O23 S12 N105 114.0(18)
O24 S12 N105 108.0(18)
O23 S12 C12A 104.1(17)
O24 S12 C12A 104.4(17)
N105 S12 C12A 104.6(15)
S12 N105 S11 122.8(16)
F1F C11A F3F 107(2)
F1F C11A F2F 109(2)
F3F C11A F2F 108(2)
F1F C11A S11 110.0(19)
F3F C11A S11 110.8(19)
F2F C11A S11 112(2)
F6F C12A F4F 106(2)
F6F C12A F5F 111(2)
F4F C12A F5F 111(2)
F6F C12A S12 110(2)
F4F C12A S12 111(2)
F5F C12A S12 109(2)

loop_
_geom_bond_atom_site_label_1
_geom_bond_atom_site_label_2
_geom_bond_distance
Zn1 O51 1.905(17)
Zn1 N1C 2.04(2)
Zn1 N2B 2.085(19)
Zn1 N2C 2.230(19)
Zn1 N1B 2.25(2)
Zn2 O52 1.820(18)
Zn2 O51 1.963(17)
Zn2 N2D 2.00(2)
Zn2 N1D 2.18(3)
Zn3 O52 1.987(19)
Zn3 N2E 2.099(19)
Zn3 N1F 2.16(2)
Zn3 N1E 2.16(2)
Zn3 N2F 2.174(18)
Zn4 O53 1.822(18)
Zn4 N4B 2.065(16)
Zn4 N3C 2.106(17)
Zn4 N3B 2.209(16)
Zn4 N4C 2.243(17)
Zn5 O54 1.79(2)
Zn5 O53 1.847(18)
Zn5 N4D 2.07(2)
Zn5 N3D 2.20(2)
Zn6 O54 1.891(19)
Zn6 N4E 2.074(18)
Zn6 N3F 2.085(17)
Zn6 N4F 2.157(16)
Zn6 N3E 2.193(18)
Zn7 O55 1.964(16)
Zn7 N5C 2.066(19)
Zn7 N5B 2.086(18)
Zn7 N6C 2.16(2)
Zn7 N6B 2.19(2)
Zn8 O55 1.882(16)
Zn8 O56 1.89(2)
Zn8 N5D 2.12(2)
Zn8 N6D 2.17(3)
Zn9 O56 1.91(2)
Zn9 N6E 2.08(2)
Zn9 N5F 2.091(19)
Zn9 N5E 2.191(19)
Zn9 N6F 2.21(2)
O51 H51 0.8904
O52 H52 0.8900
O53 H53 0.8900
O54 H54 0.8900
O54 H54' 0.8900
O55 H55 0.8900
O56 H56 0.8896
O1B C4B 1.370(11)
O1B C7B 1.415(17)
O2B C33B 1.367(11)
O2B C36B 1.389(17)
N1B C8B 1.291(17)
N1B C1B 1.420(11)
N2B C13B 1.331(11)
N2B C9B 1.345(8)
N3B C14B 1.338(11)
N3B C18B 1.345(8)
N4B C23B 1.332(11)
N4B C19B 1.348(8)
N5B C24B 1.328(11)
N5B C28B 1.344(8)
N6B C29B 1.222(17)
N6B C30B 1.413(11)
C1B C2B 1.382(12)
C1B C6B 1.387(12)
C2B C3B 1.379(10)
C2B H2B 0.9500
C3B C4B 1.382(13)
C3B H3B 0.9500
C4B C5B 1.379(13)
C5B C6B 1.386(10)
C5B H5B 0.9500
C6B H6B 0.9500
C7B H7BA 0.9800
C7B H7BB 0.9800
C7B H7BC 0.9800
C8B C9B 1.470(9)
C8B H8B 0.9500
C9B C10B 1.391(12)
C10B C11B 1.381(10)
C10B H10B 0.9500
C11B C12B 1.391(11)
C11B H11B 0.9500
C12B C13B 1.386(11)
C12B C15B 1.486(13)
C13B H13B 0.9500
C14B C15B 1.393(11)
C14B H14B 0.9500
C15B C16B 1.389(11)
C16B C17B 1.382(10)
C16B H16B 0.9500
C17B C18B 1.389(11)
C17B H17B 0.9500
C18B C19B 1.488(6)
C19B C20B 1.388(11)
C20B C21B 1.377(10)
C20B H20B 0.9500
C21B C22B 1.399(11)
C21B H21B 0.9500
C22B C23B 1.373(11)
C22B C25B 1.455(13)
C23B H23B 0.9500
C24B C25B 1.374(11)
C24B H24B 0.9500
C25B C26B 1.393(11)
C26B C27B 1.374(10)
C26B H26B 0.9500
C27B C28B 1.384(12)
C27B H27B 0.9500
C28B C29B 1.462(9)
C29B H29B 0.9500
C30B C31B 1.380(12)
C30B C35B 1.399(12)
C31B C32B 1.386(10)
C31B H31B 0.9500
C32B C33B 1.380(13)
C32B H32B 0.9500
C33B C34B 1.387(13)
C34B C35B 1.372(10)
C34B H34B 0.9500
C35B H35B 0.9500
C36B H36A 0.9800
C36B H36B 0.9800
C36B H36C 0.9800
O1C C4C 1.371(11)
O1C C7C 1.424(17)
O2C C33C 1.373(11)
O2C C36C 1.432(17)
N1C C8C 1.255(17)
N1C C1C 1.423(11)
N2C C13C 1.332(11)
N2C C9C 1.341(8)
N3C C14C 1.341(11)
N3C C18C 1.346(8)
N4C C23C 1.331(11)
N4C C19C 1.344(8)
N5C C24C 1.335(11)
N5C C28C 1.346(8)
N6C C29C 1.290(17)
N6C C30C 1.416(11)
C1C C6C 1.386(12)
C1C C2C 1.393(12)
C2C C3C 1.382(10)
C2C H2C 0.9500
C3C C4C 1.382(13)
C3C H3C 0.9500
C4C C5C 1.384(13)
C5C C6C 1.387(10)
C5C H5C 0.9500
C6C H6C 0.9500
C7C H7CA 0.9800
C7C H7CB 0.9800
C7C H7CC 0.9800
C8C C9C 1.468(9)
C8C H8C 0.9500
C9C C10C 1.380(12)
C10C C11C 1.382(10)
C10C H10C 0.9500
C11C C12C 1.390(11)
C11C H11C 0.9500
C12C C13C 1.388(11)
C12C C15C 1.485(14)
C13C H13C 0.9500
C14C C15C 1.390(11)
C14C H14C 0.9500
C15C C16C 1.384(11)
C16C C17C 1.382(10)
C16C H16C 0.9500
C17C C18C 1.386(11)
C17C H17C 0.9500
C18C C19C 1.489(6)
C19C C20C 1.397(11)
C20C C21C 1.378(10)
C20C H20C 0.9500
C21C C22C 1.394(11)
C21C H21C 0.9500
C22C C23C 1.385(11)
C22C C25C 1.484(14)
C23C H23C 0.9500
C24C C25C 1.384(11)
C24C H24C 0.9500
C25C C26C 1.391(11)
C26C C27C 1.382(10)
C26C H26C 0.9500
C27C C28C 1.387(12)
C27C H27C 0.9500
C28C C29C 1.469(9)
C29C H29C 0.9500
C30C C31C 1.383(12)
C30C C35C 1.386(12)
C31C C32C 1.377(10)
C31C H31C 0.9500
C32C C33C 1.384(13)
C32C H32C 0.9500
C33C C34C 1.384(13)
C34C C35C 1.383(10)
C34C H34C 0.9500
C35C H35C 0.9500
C36C H36D 0.9800
C36C H36E 0.9800
C36C H36F 0.9800
O1D C4D 1.369(11)
O1D C7D 1.417(17)
O2D C33D 1.370(11)
O2D C36D 1.421(17)
N1D C8D 1.265(18)
N1D C1D 1.410(11)
N2D C13D 1.334(11)
N2D C9D 1.347(8)
N3D C14D 1.332(11)
N3D C18D 1.345(8)
N4D C23D 1.332(11)
N4D C19D 1.343(8)
N5D C24D 1.333(11)
N5D C28D 1.346(8)
N6D C29D 1.270(18)
N6D C30D 1.412(11)
C1D C2D 1.388(12)
C1D C6D 1.389(12)
C2D C3D 1.382(10)
C2D H2D 0.9500
C3D C4D 1.391(13)
C3D H3D 0.9500
C4D C5D 1.379(13)
C5D C6D 1.381(10)
C5D H5D 0.9500
C6D H6D 0.9500
C7D H7DA 0.9800
C7D H7DB 0.9800
C7D H7DC 0.9800
C8D C9D 1.469(9)
C8D H8D 0.9500
C9D C10D 1.384(12)
C10D C11D 1.377(10)
C10D H10D 0.9500
C11D C12D 1.388(11)
C11D H11D 0.9500
C12D C13D 1.390(11)
C12D C15D 1.482(14)
C13D H13D 0.9500
C14D C15D 1.390(11)
C14D H14D 0.9500
C15D C16D 1.389(11)
C16D C17D 1.381(10)
C16D H16D 0.9500
C17D C18D 1.387(11)
C17D H17D 0.9500
C18D C19D 1.486(6)
C19D C20D 1.387(11)
C20D C21D 1.379(10)
C20D H20D 0.9500
C21D C22D 1.401(11)
C21D H21D 0.9500
C22D C23D 1.386(11)
C22D C25D 1.469(14)
C23D H23D 0.9500
C24D C25D 1.382(11)
C24D H24D 0.9500
C25D C26D 1.398(11)
C26D C27D 1.380(10)
C26D H26D 0.9500
C27D C28D 1.384(12)
C27D H27D 0.9500
C28D C29D 1.464(9)
C29D H29D 0.9500
C30D C35D 1.388(12)
C30D C31D 1.390(12)
C31D C32D 1.379(10)
C31D H31D 0.9500
C32D C33D 1.385(13)
C32D H32D 0.9500
C33D C34D 1.383(13)
C34D C35D 1.384(10)
C34D H34D 0.9500
C35D H35D 0.9500
C36D H36G 0.9800
C36D H36H 0.9800
C36D H36I 0.9800
O1E C4E 1.367(11)
O1E C7E 1.398(17)
O2E C33E 1.369(11)
O2E C36E 1.432(17)
N1E C8E 1.275(17)
N1E C1E 1.418(11)
N2E C13E 1.339(11)
N2E C9E 1.349(8)
N3E C14E 1.334(11)
N3E C18E 1.345(8)
N4E C23E 1.335(11)
N4E C19E 1.341(8)
N5E C24E 1.336(11)
N5E C28E 1.348(8)
N6E C29E 1.255(17)
N6E C30E 1.413(11)
C1E C2E 1.388(12)
C1E C6E 1.390(12)
C2E C3E 1.379(10)
C2E H2E 0.9500
C3E C4E 1.387(13)
C3E H3E 0.9500
C4E C5E 1.384(13)
C5E C6E 1.385(10)
C5E H5E 0.9500
C6E H6E 0.9500
C7E H7EA 0.9800
C7E H7EB 0.9800
C7E H7EC 0.9800
C8E C9E 1.468(9)
C8E H8E 0.9500
C9E C10E 1.394(12)
C10E C11E 1.382(10)
C10E H10E 0.9500
C11E C12E 1.389(11)
C11E H11E 0.9500
C12E C13E 1.388(11)
C12E C15E 1.480(14)
C13E H13E 0.9500
C14E C15E 1.388(11)
C14E H14E 0.9500
C15E C16E 1.390(11)
C16E C17E 1.381(10)
C16E H16E 0.9500
C17E C18E 1.385(11)
C17E H17E 0.9500
C18E C19E 1.487(6)
C19E C20E 1.393(11)
C20E C21E 1.382(10)
C20E H20E 0.9500
C21E C22E 1.396(11)
C21E H21E 0.9500
C22E C23E 1.385(11)
C22E C25E 1.480(14)
C23E H23E 0.9500
C24E C25E 1.389(11)
C24E H24E 0.9500
C25E C26E 1.395(11)
C26E C27E 1.388(10)
C26E H26E 0.9500
C27E C28E 1.382(12)
C27E H27E 0.9500
C28E C29E 1.464(9)
C29E H29E 0.9500
C30E C31E 1.382(12)
C30E C35E 1.390(12)
C31E C32E 1.381(10)
C31E H31E 0.9500
C32E C33E 1.386(13)
C32E H32E 0.9500
C33E C34E 1.381(13)
C34E C35E 1.383(10)
C34E H34E 0.9500
C35E H35E 0.9500
C36E H36J 0.9800
C36E H36K 0.9800
C36E H36L 0.9800
O1F C4F 1.374(11)
O1F C7F 1.414(17)
O2F C33F 1.369(11)
O2F C36F 1.420(17)
N1F C8F 1.258(17)
N1F C1F 1.418(11)
N2F C13F 1.336(11)
N2F C9F 1.346(8)
N3F C14F 1.338(11)
N3F C18F 1.343(8)
N4F C23F 1.342(11)
N4F C19F 1.344(8)
N5F C24F 1.330(11)
N5F C28F 1.343(8)
N6F C29F 1.276(17)
N6F C30F 1.415(11)
C1F C2F 1.386(12)
C1F C6F 1.388(12)
C2F C3F 1.381(10)
C2F H2F 0.9500
C3F C4F 1.382(13)
C3F H3F 0.9500
C4F C5F 1.384(13)
C5F C6F 1.377(10)
C5F H5F 0.9500
C6F H6F 0.9500
C7F H7FA 0.9800
C7F H7FB 0.9800
C7F H7FC 0.9800
C8F C9F 1.468(9)
C8F H8F 0.9500
C9F C10F 1.385(12)
C10F C11F 1.384(10)
C10F H10F 0.9500
C11F C12F 1.391(11)
C11F H11F 0.9500
C12F C13F 1.400(11)
C12F C15F 1.483(14)
C13F H13F 0.9500
C14F C15F 1.389(11)
C14F H14F 0.9500
C15F C16F 1.386(11)
C16F C17F 1.378(10)
C16F H16F 0.9500
C17F C18F 1.391(11)
C17F H17F 0.9500
C18F C19F 1.487(6)
C19F C20F 1.389(11)
C20F C21F 1.385(10)
C20F H20F 0.9500
C21F C22F 1.394(11)
C21F H21F 0.9500
C22F C23F 1.384(11)
C22F C25F 1.483(13)
C23F H23F 0.9500
C24F C25F 1.383(11)
C24F H24F 0.9500
C25F C26F 1.391(11)
C26F C27F 1.380(10)
C26F H26F 0.9500
C27F C28F 1.383(12)
C27F H27F 0.9500
C28F C29F 1.467(9)
C29F H29F 0.9500
C30F C31F 1.380(12)
C30F C35F 1.393(12)
C31F C32F 1.381(10)
C31F H31F 0.9500
C32F C33F 1.387(13)
C32F H32F 0.9500
C33F C34F 1.373(13)
C34F C35F 1.379(10)
C34F H34F 0.9500
C35F H35F 0.9500
C36F H36M 0.9800
C36F H36N 0.9800
C36F H36O 0.9800
N1S C1S 1.21(2)
C1S C2S 1.50(2)
C2S H2SA 0.9800
C2S H2SB 0.9800
C2S H2SC 0.9800
S20 O62 1.435(9)
S20 O63 1.446(9)
S20 O61 1.449(9)
S20 C2 1.759(13)
C1 C2 1.3900
C1 C6 1.3900
C1 H1 0.9500
C2 C3 1.3900
C3 C4 1.3900
C3 H3 0.9500
C4 C5 1.3900
C4 H4 0.9500
C5 C6 1.3900
C5 C10 1.3900
C6 C7 1.3900
C7 C8 1.3900
C7 H7 0.9500
C8 C9 1.3900
C8 H8 0.9500
C9 C10 1.3900
C9 H9 0.9500
C10 H10 0.9500
S21 O64 1.437(10)
S21 O65 1.439(9)
S21 O66 1.450(9)
S21 C12 1.765(14)
C11 C12 1.389(9)
C11 C16 1.393(9)
C11 H11 0.9500
C12 C13 1.386(9)
C13 C14 1.395(10)
C13 H13 0.9500
C14 C15 1.389(9)
C14 H14 0.9500
C15 C16 1.391(9)
C15 C20 1.396(9)
C16 C17 1.391(9)
C17 C18 1.390(10)
C17 H17 0.9500
C18 C19 1.390(10)
C18 H18 0.9500
C19 C20 1.389(10)
C19 H19 0.9500
C20 H20 0.9500
S1 O2 1.423(12)
S1 O1 1.434(12)
S1 N200 1.620(12)
S1 C1A 1.831(10)
S2 O3 1.427(11)
S2 O4 1.429(12)
S2 N200 1.639(12)
S2 C2A 1.831(10)
C1A F1A 1.311(17)
C1A F3A 1.318(17)
C1A F2A 1.320(17)
C2A F5A 1.312(17)
C2A F4A 1.324(17)
C2A F6A 1.345(18)
S3 O6 1.428(12)
S3 O5 1.444(12)
S3 N201 1.630(12)
S3 C3A 1.829(10)
S4 O7 1.419(12)
S4 O8 1.432(12)
S4 N201 1.627(12)
S4 C4A 1.834(10)
C3A F2B 1.305(18)
C3A F1B 1.327(18)
C3A F3B 1.332(18)
C4A F5B 1.307(18)
C4A F6B 1.316(18)
C4A F4B 1.348(19)
S5 O9 1.427(13)
S5 O10 1.430(13)
S5 N102 1.642(13)
S5 C5A 1.826(10)
S6 O12 1.427(13)
S6 O11 1.428(13)
S6 N102 1.633(13)
S6 C6A 1.827(10)
C5A F2C 1.316(19)
C5A F1C 1.317(19)
C5A F3C 1.34(2)
C6A F4C 1.32(2)
C6A F5C 1.321(19)
C6A F6C 1.33(2)
S7 O14 1.430(13)
S7 O13 1.432(13)
S7 N103 1.642(13)
S7 C7A 1.830(10)
S8 O16 1.425(13)
S8 O15 1.429(13)
S8 N103 1.656(13)
S8 C8A 1.825(10)
C7A F2D 1.309(19)
C7A F3D 1.311(19)
C7A F1D 1.326(19)
C8A F6D 1.318(19)
C8A F4D 1.318(19)
C8A F5D 1.32(2)
S9 O18 1.427(12)
S9 O17 1.431(12)
S9 N104 1.638(12)
S9 C9A 1.835(10)
S10 O19 1.426(13)
S10 O20 1.437(13)
S10 N104 1.642(12)
S10 C10A 1.833(10)
C9A F1E 1.316(19)
C9A F3E 1.320(19)
C9A F2E 1.322(19)
C10A F6E 1.305(19)
C10A F5E 1.311(19)
C10A F4E 1.333(19)
S11 O21 1.418(12)
S11 O22 1.440(13)
S11 N105 1.644(13)
S11 C11A 1.836(10)
S12 O23 1.418(13)
S12 O24 1.439(13)
S12 N105 1.638(13)
S12 C12A 1.834(10)
C11A F1F 1.306(19)
C11A F3F 1.327(19)
C11A F2F 1.333(19)
C12A F6F 1.316(19)
C12A F4F 1.323(19)
C12A F5F 1.336(19)

loop_
_geom_torsion_atom_site_label_1
_geom_torsion_atom_site_label_2
_geom_torsion_atom_site_label_3
_geom_torsion_atom_site_label_4
_geom_torsion
O51 Zn2 O52 Zn3 -155.3(13)
N2D Zn2 O52 Zn3 2.6(19)
N1D Zn2 O52 Zn3 87.5(17)
N4B Zn4 O53 Zn5 -137(2)
N3C Zn4 O53 Zn5 42(2)
N3B Zn4 O53 Zn5 147(2)
N4C Zn4 O53 Zn5 -33(2)
O54 Zn5 O53 Zn4 -174.2(19)
N4D Zn5 O53 Zn4 56(3)
N3D Zn5 O53 Zn4 -25(2)
O53 Zn5 O54 Zn6 -177(2)
N4D Zn5 O54 Zn6 -41(2)
N3D Zn5 O54 Zn6 42(3)
N4E Zn6 O54 Zn5 59(2)
N3F Zn6 O54 Zn5 -119(2)
N4F Zn6 O54 Zn5 164(2)
N3E Zn6 O54 Zn5 -16(2)
O56 Zn8 O55 Zn7 -156.9(12)
N5D Zn8 O55 Zn7 4.4(17)
N6D Zn8 O55 Zn7 86.0(15)
O55 Zn8 O56 Zn9 179.2(13)
N5D Zn8 O56 Zn9 23(2)
N6D Zn8 O56 Zn9 -60.9(16)
C8B N1B C1B C2B -150(2)
Zn1 N1B C1B C2B 28(2)
C8B N1B C1B C6B 32(3)
Zn1 N1B C1B C6B -149.8(17)
C6B C1B C2B C3B 1.8(18)
N1B C1B C2B C3B -176(2)
C1B C2B C3B C4B -1(2)
C7B O1B C4B C5B -6(3)
C7B O1B C4B C3B 179(2)
C2B C3B C4B O1B 174(2)
C2B C3B C4B C5B -1.9(18)
O1B C4B C5B C6B -173(2)
C3B C4B C5B C6B 3.3(18)
C4B C5B C6B C1B -2(2)
C2B C1B C6B C5B -0.4(18)
N1B C1B C6B C5B 177(2)
C1B N1B C8B C9B -178.8(16)
Zn1 N1B C8B C9B 3(2)
C13B N2B C9B C10B -0.5(17)
Zn1 N2B C9B C10B 176.5(12)
C13B N2B C9B C8B 179.4(15)
Zn1 N2B C9B C8B -3.6(15)
N1B C8B C9B N2B 0(2)
N1B C8B C9B C10B -179.7(17)
N2B C9B C10B C11B 1.2(17)
C8B C9B C10B C11B -178.7(16)
C9B C10B C11B C12B -1.3(18)
C10B C11B C12B C13B 0.7(16)
C10B C11B C12B C15B -178.1(15)
C9B N2B C13B C12B -0.1(19)
Zn1 N2B C13B C12B -176.8(13)
C11B C12B C13B N2B 0.0(17)
C15B C12B C13B N2B 178.8(16)
C18B N3B C14B C15B 1.0(18)
Zn4 N3B C14B C15B 174.7(12)
N3B C14B C15B C16B -0.2(17)
N3B C14B C15B C12B 178.5(15)
C13B C12B C15B C16B 150.0(14)
C11B C12B C15B C16B -31.3(18)
C13B C12B C15B C14B -28.7(18)
C11B C12B C15B C14B 150.1(14)
C14B C15B C16B C17B -0.7(16)
C12B C15B C16B C17B -179.4(15)
C15B C16B C17B C18B 0.8(18)
C14B N3B C18B C17B -0.9(16)
Zn4 N3B C18B C17B -175.4(12)
C14B N3B C18B C19B 176.1(14)
Zn4 N3B C18B C19B 1.6(13)
C16B C17B C18B N3B 0.1(17)
C16B C17B C18B C19B -176.8(15)
C23B N4B C19B C20B -0.6(16)
Zn4 N4B C19B C20B 175.6(12)
C23B N4B C19B C18B -178.3(14)
Zn4 N4B C19B C18B -2.1(14)
N3B C18B C19B N4B 0.2(14)
C17B C18B C19B N4B 177.2(13)
N3B C18B C19B C20B -177.3(14)
C17B C18B C19B C20B -0.3(18)
N4B C19B C20B C21B 0.8(17)
C18B C19B C20B C21B 178.2(15)
C19B C20B C21B C22B 0.6(18)
C20B C21B C22B C23B -1.9(16)
C20B C21B C22B C25B -172.7(15)
C19B N4B C23B C22B -1(2)
Zn4 N4B C23B C22B -177.1(13)
C21B C22B C23B N4B 2.3(18)
C25B C22B C23B N4B 172.6(17)
C28B N5B C24B C25B -2(2)
Zn7 N5B C24B C25B -177.7(15)
N5B C24B C25B C26B 2.3(19)
N5B C24B C25B C22B 171.4(18)
C23B C22B C25B C24B -45.2(19)
C21B C22B C25B C24B 124.3(17)
C23B C22B C25B C26B 123.2(17)
C21B C22B C25B C26B -67.2(18)
C24B C25B C26B C27B -1.4(17)
C22B C25B C26B C27B -171.1(17)
C25B C26B C27B C28B 0.8(19)
C24B N5B C28B C27B 1.6(17)
Zn7 N5B C28B C27B 177.6(14)
C24B N5B C28B C29B -173.5(17)
Zn7 N5B C28B C29B 2.5(15)
C26B C27B C28B N5B -0.9(17)
C26B C27B C28B C29B 173.5(18)
C30B N6B C29B C28B 178.9(19)
Zn7 N6B C29B C28B -12(2)
N5B C28B C29B N6B 7(2)
C27B C28B C29B N6B -168(2)
C29B N6B C30B C31B -142(2)
Zn7 N6B C30B C31B 50(3)
C29B N6B C30B C35B 39(3)
Zn7 N6B C30B C35B -128.9(19)
C35B C30B C31B C32B -3.2(18)
N6B C30B C31B C32B 178(2)
C30B C31B C32B C33B 1(2)
C36B O2B C33B C32B -4(4)
C36B O2B C33B C34B 176(3)
C31B C32B C33B O2B -178(2)
C31B C32B C33B C34B 1.7(19)
O2B C33B C34B C35B 177.0(19)
C32B C33B C34B C35B -2.7(19)
C33B C34B C35B C30B 1(2)
C31B C30B C35B C34B 2.1(18)
N6B C30B C35B C34B -179(2)
C8C N1C C1C C6C 67(3)
Zn1 N1C C1C C6C -112(2)
C8C N1C C1C C2C -114(2)
Zn1 N1C C1C C2C 68(2)
C6C C1C C2C C3C 1.5(18)
N1C C1C C2C C3C -178(2)
C1C C2C C3C C4C -1(2)
C7C O1C C4C C3C 2(2)
C7C O1C C4C C5C -176(2)
C2C C3C C4C O1C -178(2)
C2C C3C C4C C5C -0.2(18)
O1C C4C C5C C6C 179(2)
C3C C4C C5C C6C 0.6(19)
C2C C1C C6C C5C -1.1(18)
N1C C1C C6C C5C 178(2)
C4C C5C C6C C1C 0(2)
C1C N1C C8C C9C 176.0(18)
Zn1 N1C C8C C9C -5(3)
C13C N2C C9C C10C 4.5(18)
Zn1 N2C C9C C10C -178.7(13)
C13C N2C C9C C8C -169.9(17)
Zn1 N2C C9C C8C 6.8(14)
N1C C8C C9C N2C -2(2)
N1C C8C C9C C10C -176.2(19)
N2C C9C C10C C11C -5.1(18)
C8C C9C C10C C11C 168.8(17)
C9C C10C C11C C12C 1.1(19)
C10C C11C C12C C13C 2.9(17)
C10C C11C C12C C15C -173.0(18)
C9C N2C C13C C12C 0(2)
Zn1 N2C C13C C12C -175.9(15)
C11C C12C C13C N2C -3.6(18)
C15C C12C C13C N2C 172.5(18)
C18C N3C C14C C15C 1.1(19)
Zn4 N3C C14C C15C -178.8(14)
N3C C14C C15C C16C -2.8(18)
N3C C14C C15C C12C 174.7(18)
C13C C12C C15C C16C 142.5(16)
C11C C12C C15C C16C -42(2)
C13C C12C C15C C14C -35.0(19)
C11C C12C C15C C14C 140.8(16)
C14C C15C C16C C17C 1.5(16)
C12C C15C C16C C17C -176.1(17)
C15C C16C C17C C18C 1.3(19)
C14C N3C C18C C17C 2.0(16)
Zn4 N3C C18C C17C -178.1(13)
C14C N3C C18C C19C -174.8(15)
Zn4 N3C C18C C19C 5.1(15)
C16C C17C C18C N3C -3.2(17)
C16C C17C C18C C19C 173.4(16)
C23C N4C C19C C20C -0.1(17)
Zn4 N4C C19C C20C -177.2(12)
C23C N4C C19C C18C 177.2(15)
Zn4 N4C C19C C18C 0.1(13)
N3C C18C C19C N4C -3.3(15)
C17C C18C C19C N4C 179.9(14)
N3C C18C C19C C20C 173.9(14)
C17C C18C C19C C20C -2.9(19)
N4C C19C C20C C21C 1.2(17)
C18C C19C C20C C21C -175.9(15)
C19C C20C C21C C22C -0.1(18)
C20C C21C C22C C23C -1.8(16)
C20C C21C C22C C25C -175.3(16)
C19C N4C C23C C22C -2.1(19)
Zn4 N4C C23C C22C 174.7(12)
C21C C22C C23C N4C 3.0(17)
C25C C22C C23C N4C 176.6(16)
C28C N5C C24C C25C -4(2)
Zn7 N5C C24C C25C 171.2(13)
N5C C24C C25C C26C 2.1(18)
N5C C24C C25C C22C 175.8(17)
C23C C22C C25C C24C -19.7(17)
C21C C22C C25C C24C 153.5(15)
C23C C22C C25C C26C 153.7(14)
C21C C22C C25C C26C -33.1(18)
C24C C25C C26C C27C 0.4(16)
C22C C25C C26C C27C -173.6(15)
C25C C26C C27C C28C -1.1(18)
C24C N5C C28C C27C 2.8(16)
Zn7 N5C C28C C27C -172.7(12)
C24C N5C C28C C29C -176.4(16)
Zn7 N5C C28C C29C 8.1(15)
C26C C27C C28C N5C -0.5(17)
C26C C27C C28C C29C 178.6(16)
C30C N6C C29C C28C 179.6(16)
Zn7 N6C C29C C28C -6(2)
N5C C28C C29C N6C -0.8(19)
C27C C28C C29C N6C 180.0(16)
C29C N6C C30C C31C 178.6(17)
Zn7 N6C C30C C31C 5(2)
C29C N6C C30C C35C -2(2)
Zn7 N6C C30C C35C -175.0(16)
C35C C30C C31C C32C 0.2(18)
N6C C30C C31C C32C 180(2)
C30C C31C C32C C33C -2(2)
C36C O2C C33C C32C -2(2)
C36C O2C C33C C34C 179(2)
C31C C32C C33C O2C -176(2)
C31C C32C C33C C34C 2.5(18)
O2C C33C C34C C35C 177(2)
C32C C33C C34C C35C -1.7(19)
C33C C34C C35C C30C 0(2)
C31C C30C C35C C34C 0.7(18)
N6C C30C C35C C34C -179(2)
C8D N1D C1D C2D 155(2)
Zn2 N1D C1D C2D -21(3)
C8D N1D C1D C6D -24(3)
Zn2 N1D C1D C6D 160.5(18)
C6D C1D C2D C3D 0.9(18)
N1D C1D C2D C3D -178(2)
C1D C2D C3D C4D 0(2)
C7D O1D C4D C5D 2(4)
C7D O1D C4D C3D -177(2)
C2D C3D C4D O1D 177(3)
C2D C3D C4D C5D -1.6(19)
O1D C4D C5D C6D -178(2)
C3D C4D C5D C6D 1.2(19)
C4D C5D C6D C1D 0(2)
C2D C1D C6D C5D -1.2(19)
N1D C1D C6D C5D 177(2)
C1D N1D C8D C9D -179.3(19)
Zn2 N1D C8D C9D -3(3)
C13D N2D C9D C10D 1.2(18)
Zn2 N2D C9D C10D -174.8(16)
C13D N2D C9D C8D -179.4(19)
Zn2 N2D C9D C8D 4.7(18)
N1D C8D C9D N2D -1(2)
N1D C8D C9D C10D 178.8(19)
N2D C9D C10D C11D -0.9(18)
C8D C9D C10D C11D 179.8(19)
C9D C10D C11D C12D -1(2)
C10D C11D C12D C13D 2.4(18)
C10D C11D C12D C15D -176(2)
C9D N2D C13D C12D 0(2)
Zn2 N2D C13D C12D 176.1(18)
C11D C12D C13D N2D -2.2(19)
C15D C12D C13D N2D 176(2)
C18D N3D C14D C15D 1(2)
Zn5 N3D C14D C15D -175.9(17)
N3D C14D C15D C16D -2.4(19)
N3D C14D C15D C12D 176(2)
C11D C12D C15D C16D -31(2)
C13D C12D C15D C16D 150.4(18)
C11D C12D C15D C14D 150.1(18)
C13D C12D C15D C14D -28(2)
C14D C15D C16D C17D 1.4(18)
C12D C15D C16D C17D -177(2)
C15D C16D C17D C18D 1(2)
C14D N3D C18D C17D 2.2(18)
Zn5 N3D C18D C17D 178.9(16)
C14D N3D C18D C19D -174.7(18)
Zn5 N3D C18D C19D 2.0(17)
C16D C17D C18D N3D -3.0(18)
C16D C17D C18D C19D 173.4(19)
C23D N4D C19D C20D 2.5(18)
Zn5 N4D C19D C20D -177.4(17)
C23D N4D C19D C18D -178.7(18)
Zn5 N4D C19D C18D 1.4(18)
N3D C18D C19D N4D -2.2(16)
C17D C18D C19D N4D -178.9(17)
N3D C18D C19D C20D 176.6(17)
C17D C18D C19D C20D 0(2)
N4D C19D C20D C21D -0.6(18)
C18D C19D C20D C21D -179.2(18)
C19D C20D C21D C22D -2(2)
C20D C21D C22D C23D 2.5(17)
C20D C21D C22D C25D -167.5(18)
C19D N4D C23D C22D -2(2)
Zn5 N4D C23D C22D 177.9(16)
C21D C22D C23D N4D -0.6(19)
C25D C22D C23D N4D 169(2)
C28D N5D C24D C25D -2(2)
Zn8 N5D C24D C25D 175.8(16)
N5D C24D C25D C26D 0.1(19)
N5D C24D C25D C22D 172.4(19)
C23D C22D C25D C24D -20.3(19)
C21D C22D C25D C24D 148.7(17)
C23D C22D C25D C26D 151.8(17)
C21D C22D C25D C26D -39(2)
C24D C25D C26D C27D 1.6(17)
C22D C25D C26D C27D -170.9(18)
C25D C26D C27D C28D -1.5(19)
C24D N5D C28D C27D 1.9(18)
Zn8 N5D C28D C27D -176.0(15)
C24D N5D C28D C29D -177.1(18)
Zn8 N5D C28D C29D 5.1(16)
C26D C27D C28D N5D -0.3(18)
C26D C27D C28D C29D 178.5(18)
C30D N6D C29D C28D 175.2(17)
Zn8 N6D C29D C28D 4(2)
N5D C28D C29D N6D -6(2)
C27D C28D C29D N6D 175.3(17)
C29D N6D C30D C35D 166(2)
Zn8 N6D C30D C35D -24(2)
C29D N6D C30D C31D -11(2)
Zn8 N6D C30D C31D 159.8(17)
C35D C30D C31D C32D 0.9(18)
N6D C30D C31D C32D 178(2)
C30D C31D C32D C33D 1(2)
C36D O2D C33D C34D -2(3)
C36D O2D C33D C32D -179(2)
C31D C32D C33D O2D 175(2)
C31D C32D C33D C34D -2.2(18)
O2D C33D C34D C35D -175(2)
C32D C33D C34D C35D 1.8(18)
C33D C34D C35D C30D 0(2)
C31D C30D C35D C34D -1.3(18)
N6D C30D C35D C34D -178.0(19)
C8E N1E C1E C2E 158(2)
Zn3 N1E C1E C2E -19(2)
C8E N1E C1E C6E -21(3)
Zn3 N1E C1E C6E 163.1(16)
C6E C1E C2E C3E 0.3(19)
N1E C1E C2E C3E -178(2)
C1E C2E C3E C4E -1(2)
C7E O1E C4E C5E -1(3)
C7E O1E C4E C3E 176(2)
C2E C3E C4E O1E -176(2)
C2E C3E C4E C5E 1.2(17)
O1E C4E C5E C6E 177(2)
C3E C4E C5E C6E -0.6(18)
C4E C5E C6E C1E 0(2)
C2E C1E C6E C5E 0.4(17)
N1E C1E C6E C5E 179(2)
C1E N1E C8E C9E 179.4(16)
Zn3 N1E C8E C9E -4(2)
C13E N2E C9E C10E 2.5(17)
Zn3 N2E C9E C10E -177.5(12)
C13E N2E C9E C8E -175.0(16)
Zn3 N2E C9E C8E 4.9(14)
N1E C8E C9E N2E -1(2)
N1E C8E C9E C10E -178.1(18)
N2E C9E C10E C11E -2.0(17)
C8E C9E C10E C11E 175.3(16)
C9E C10E C11E C12E -0.7(18)
C10E C11E C12E C13E 2.6(17)
C10E C11E C12E C15E -174.1(17)
C9E N2E C13E C12E 0(2)
Zn3 N2E C13E C12E 179.6(14)
C11E C12E C13E N2E -2.1(17)
C15E C12E C13E N2E 174.7(17)
C18E N3E C14E C15E 0.5(19)
Zn6 N3E C14E C15E -179.3(13)
N3E C14E C15E C16E -0.8(18)
N3E C14E C15E C12E -179.7(17)
C13E C12E C15E C14E -32.8(19)
C11E C12E C15E C14E 143.9(16)
C13E C12E C15E C16E 148.4(15)
C11E C12E C15E C16E -35(2)
C14E C15E C16E C17E 1.3(16)
C12E C15E C16E C17E -179.8(16)
C15E C16E C17E C18E -1.5(19)
C14E N3E C18E C17E -0.7(17)
Zn6 N3E C18E C17E 179.1(12)
C14E N3E C18E C19E 178.8(15)
Zn6 N3E C18E C19E -1.5(14)
C16E C17E C18E N3E 1.2(17)
C16E C17E C18E C19E -178.2(15)
C23E N4E C19E C20E 4.1(17)
Zn6 N4E C19E C20E -179.2(13)
C23E N4E C19E C18E -173.2(15)
Zn6 N4E C19E C18E 3.5(14)
N3E C18E C19E N4E -1.2(15)
C17E C18E C19E N4E 178.2(14)
N3E C18E C19E C20E -178.5(14)
C17E C18E C19E C20E 0.9(18)
N4E C19E C20E C21E -2.0(17)
C18E C19E C20E C21E 175.1(15)
C19E C20E C21E C22E -1.8(18)
C20E C21E C22E C23E 3.1(16)
C20E C21E C22E C25E -167.3(15)
C19E N4E C23E C22E -2.6(19)
Zn6 N4E C23E C22E -179.1(13)
C21E C22E C23E N4E -0.9(18)
C25E C22E C23E N4E 168.8(17)
C28E N5E C24E C25E -0.2(19)
Zn9 N5E C24E C25E 178.2(14)
N5E C24E C25E C26E -1.6(18)
N5E C24E C25E C22E 168.2(17)
C23E C22E C25E C24E -21.9(17)
C21E C22E C25E C24E 147.5(15)
C23E C22E C25E C26E 147.4(15)
C21E C22E C25E C26E -43.2(18)
C24E C25E C26E C27E 1.5(16)
C22E C25E C26E C27E -168.0(16)
C25E C26E C27E C28E 0.3(18)
C24E N5E C28E C27E 2.2(17)
Zn9 N5E C28E C27E -176.5(13)
C24E N5E C28E C29E -173.1(16)
Zn9 N5E C28E C29E 8.1(14)
C26E C27E C28E N5E -2.3(17)
C26E C27E C28E C29E 172.7(16)
C30E N6E C29E C28E 179.5(17)
Zn9 N6E C29E C28E -18(2)
N5E C28E C29E N6E 6(2)
C27E C28E C29E N6E -169.4(17)
C29E N6E C30E C31E 23(2)
Zn9 N6E C30E C31E -137.6(18)
C29E N6E C30E C35E -148(2)
Zn9 N6E C30E C35E 52(2)
C35E C30E C31E C32E -0.9(18)
N6E C30E C31E C32E -171(2)
C30E C31E C32E C33E 2(2)
C36E O2E C33E C34E -7(3)
C36E O2E C33E C32E 178(2)
C31E C32E C33E O2E 174(2)
C31E C32E C33E C34E -1.6(18)
O2E C33E C34E C35E -175(2)
C32E C33E C34E C35E 0.5(18)
C33E C34E C35E C30E 0(2)
C31E C30E C35E C34E -0.2(18)
N6E C30E C35E C34E 170.6(19)
C8F N1F C1F C2F 55(3)
Zn3 N1F C1F C2F -123(2)
C8F N1F C1F C6F -123(2)
Zn3 N1F C1F C6F 60(3)
C6F C1F C2F C3F 1.5(19)
N1F C1F C2F C3F -176(2)
C1F C2F C3F C4F -1(2)
C7F O1F C4F C3F -4(3)
C7F O1F C4F C5F 173(3)
C2F C3F C4F O1F 178(2)
C2F C3F C4F C5F 0.4(19)
O1F C4F C5F C6F -177(2)
C3F C4F C5F C6F 0.6(19)
C4F C5F C6F C1F -1(2)
C2F C1F C6F C5F -0.4(18)
N1F C1F C6F C5F 177(2)
C1F N1F C8F C9F 175.8(19)
Zn3 N1F C8F C9F -7(2)
C13F N2F C9F C10F 3.6(17)
Zn3 N2F C9F C10F -179.3(13)
C13F N2F C9F C8F -170.6(17)
Zn3 N2F C9F C8F 6.5(15)
N1F C8F C9F N2F 0(2)
N1F C8F C9F C10F -174(2)
N2F C9F C10F C11F -4.6(17)
C8F C9F C10F C11F 169.2(17)
C9F C10F C11F C12F 1.8(19)
C10F C11F C12F C13F 1.7(17)
C10F C11F C12F C15F -175.9(18)
C9F N2F C13F C12F 0(2)
Zn3 N2F C13F C12F -176.2(15)
C11F C12F C13F N2F -2.8(17)
C15F C12F C13F N2F 175.0(17)
C18F N3F C14F C15F -0.1(19)
Zn6 N3F C14F C15F -174.0(13)
N3F C14F C15F C16F -0.7(17)
N3F C14F C15F C12F 178.1(16)
C11F C12F C15F C16F -56.6(19)
C13F C12F C15F C16F 125.8(16)
C11F C12F C15F C14F 124.7(16)
C13F C12F C15F C14F -52.9(17)
C14F C15F C16F C17F 0.5(16)
C12F C15F C16F C17F -178.3(16)
C15F C16F C17F C18F 0.4(18)
C14F N3F C18F C17F 1.2(16)
Zn6 N3F C18F C17F 175.5(12)
C14F N3F C18F C19F -177.2(14)
Zn6 N3F C18F C19F -2.8(14)
C16F C17F C18F N3F -1.3(17)
C16F C17F C18F C19F 176.9(15)
C23F N4F C19F C20F -1.6(16)
Zn6 N4F C19F C20F -176.1(12)
C23F N4F C19F C18F 176.7(14)
Zn6 N4F C19F C18F 2.2(13)
N3F C18F C19F N4F 0.3(14)
C17F C18F C19F N4F -178.1(13)
N3F C18F C19F C20F 178.6(13)
C17F C18F C19F C20F 0.3(18)
N4F C19F C20F C21F 2.9(17)
C18F C19F C20F C21F -175.3(14)
C19F C20F C21F C22F -1.6(18)
C20F C21F C22F C23F -0.8(16)
C20F C21F C22F C25F -174.2(15)
C19F N4F C23F C22F -1.1(18)
Zn6 N4F C23F C22F 172.5(12)
C21F C22F C23F N4F 2.3(17)
C25F C22F C23F N4F 175.5(16)
C28F N5F C24F C25F -2.1(19)
Zn9 N5F C24F C25F 176.8(13)
N5F C24F C25F C26F 2.0(17)
N5F C24F C25F C22F 175.1(16)
C23F C22F C25F C24F -18.7(16)
C21F C22F C25F C24F 154.2(14)
C23F C22F C25F C26F 154.0(14)
C21F C22F C25F C26F -33.1(18)
C24F C25F C26F C27F -0.1(16)
C22F C25F C26F C27F -173.2(15)
C25F C26F C27F C28F -1.6(18)
C24F N5F C28F C27F 0.2(17)
Zn9 N5F C28F C27F -178.8(12)
C24F N5F C28F C29F 179.5(15)
Zn9 N5F C28F C29F 0.5(15)
C26F C27F C28F N5F 1.6(17)
C26F C27F C28F C29F -177.6(16)
C30F N6F C29F C28F -178.1(16)
Zn9 N6F C29F C28F -4(2)
N5F C28F C29F N6F 3(2)
C27F C28F C29F N6F -178.0(17)
C29F N6F C30F C31F -166.6(18)
Zn9 N6F C30F C31F 21(3)
C29F N6F C30F C35F 16(3)
Zn9 N6F C30F C35F -156.4(17)
C35F C30F C31F C32F -1.4(18)
N6F C30F C31F C32F -179(2)
C30F C31F C32F C33F 1(2)
C36F O2F C33F C34F -176(3)
C36F O2F C33F C32F 2(2)
C31F C32F C33F O2F -178(2)
C31F C32F C33F C34F 0.3(18)
O2F C33F C34F C35F 177(2)
C32F C33F C34F C35F -0.9(19)
C33F C34F C35F C30F 0(2)
C31F C30F C35F C34F 0.8(18)
N6F C30F C35F C34F 178(2)
C6 C1 C2 C3 0.0
C6 C1 C2 S20 -178.6(11)
O62 S20 C2 C1 -121.2(11)
O63 S20 C2 C1 112.9(10)
O61 S20 C2 C1 -2.5(12)
O62 S20 C2 C3 60.3(13)
O63 S20 C2 C3 -65.6(12)
O61 S20 C2 C3 178.9(12)
C1 C2 C3 C4 0.0
S20 C2 C3 C4 178.5(12)
C2 C3 C4 C5 0.0
C3 C4 C5 C6 0.0
C3 C4 C5 C10 180.0
C4 C5 C6 C7 180.0
C10 C5 C6 C7 0.0
C4 C5 C6 C1 0.0
C10 C5 C6 C1 180.0
C2 C1 C6 C7 180.0
C2 C1 C6 C5 0.0
C5 C6 C7 C8 0.0
C1 C6 C7 C8 180.0
C6 C7 C8 C9 0.0
C7 C8 C9 C10 0.0
C6 C5 C10 C9 0.0
C4 C5 C10 C9 180.0
C8 C9 C10 C5 0.0
C16 C11 C12 C13 5(5)
C16 C11 C12 S21 -174(3)
O64 S21 C12 C13 56(3)
O65 S21 C12 C13 -66(3)
O66 S21 C12 C13 173(2)
O64 S21 C12 C11 -126(3)
O65 S21 C12 C11 113(2)
O66 S21 C12 C11 -9(3)
C11 C12 C13 C14 -4(5)
S21 C12 C13 C14 175(2)
C12 C13 C14 C15 8(5)
C13 C14 C15 C16 -14(5)
C13 C14 C15 C20 -176(3)
C14 C15 C16 C17 -159(4)
C20 C15 C16 C17 4(5)
C14 C15 C16 C11 15(5)
C20 C15 C16 C11 177(3)
C12 C11 C16 C17 163(3)
C12 C11 C16 C15 -11(5)
C15 C16 C17 C18 -14(6)
C11 C16 C17 C18 173(4)
C16 C17 C18 C19 11(7)
C17 C18 C19 C20 2(7)
C18 C19 C20 C15 -12(6)
C14 C15 C20 C19 171(4)
C16 C15 C20 C19 9(6)
O2 S1 N200 S2 -34(2)
O1 S1 N200 S2 -166.6(16)
C1A S1 N200 S2 83.7(18)
O3 S2 N200 S1 128.3(18)
O4 S2 N200 S1 -10(2)
C2A S2 N200 S1 -120.4(17)
O2 S1 C1A F1A -68.3(19)
O1 S1 C1A F1A 57.0(19)
N200 S1 C1A F1A 168.9(16)
O2 S1 C1A F3A 53(2)
O1 S1 C1A F3A 178.1(18)
N200 S1 C1A F3A -70.0(19)
O2 S1 C1A F2A 173.0(17)
O1 S1 C1A F2A -61.6(19)
N200 S1 C1A F2A 50.2(19)
O3 S2 C2A F5A -61(2)
O4 S2 C2A F5A 70(2)
N200 S2 C2A F5A -169.8(18)
O3 S2 C2A F4A 172.8(17)
O4 S2 C2A F4A -57.0(19)
N200 S2 C2A F4A 63.6(19)
O3 S2 C2A F6A 58.8(19)
O4 S2 C2A F6A -171.0(17)
N200 S2 C2A F6A -50.4(18)
O7 S4 N201 S3 2(3)
O8 S4 N201 S3 -134(3)
C4A S4 N201 S3 121(3)
O6 S3 N201 S4 167(2)
O5 S3 N201 S4 34(3)
C3A S3 N201 S4 -81(3)
O6 S3 C3A F2B -61(2)
O5 S3 C3A F2B 67(2)
N201 S3 C3A F2B -176(2)
O6 S3 C3A F1B 173(2)
O5 S3 C3A F1B -60(2)
N201 S3 C3A F1B 58(2)
O6 S3 C3A F3B 57(2)
O5 S3 C3A F3B -175(2)
N201 S3 C3A F3B -58(2)
O7 S4 C4A F5B -68(3)
O8 S4 C4A F5B 55(2)
N201 S4 C4A F5B 168(2)
O7 S4 C4A F6B 60(3)
O8 S4 C4A F6B -176(2)
N201 S4 C4A F6B -63(2)
O7 S4 C4A F4B 176(2)
O8 S4 C4A F4B -61(2)
N201 S4 C4A F4B 52(2)
O12 S6 N102 S5 43(4)
O11 S6 N102 S5 173(3)
C6A S6 N102 S5 -72(3)
O9 S5 N102 S6 -4(4)
O10 S5 N102 S6 130(3)
C5A S5 N102 S6 -119(3)
O9 S5 C5A F2C -27(4)
O10 S5 C5A F2C -157(3)
N102 S5 C5A F2C 89(3)
O9 S5 C5A F1C 95(3)
O10 S5 C5A F1C -35(3)
N102 S5 C5A F1C -149(3)
O9 S5 C5A F3C -146(3)
O10 S5 C5A F3C 84(3)
N102 S5 C5A F3C -30(3)
O12 S6 C6A F4C -56(3)
O11 S6 C6A F4C 179(3)
N102 S6 C6A F4C 63(3)
O12 S6 C6A F5C -178(3)
O11 S6 C6A F5C 57(3)
N102 S6 C6A F5C -58(3)
O12 S6 C6A F6C 63(3)
O11 S6 C6A F6C -62(3)
N102 S6 C6A F6C -177(3)
O14 S7 N103 S8 25(4)
O13 S7 N103 S8 161(3)
C7A S7 N103 S8 -86(3)
O16 S8 N103 S7 24(4)
O15 S8 N103 S7 155(3)
C8A S8 N103 S7 -91(3)
O14 S7 C7A F2D -169(3)
O13 S7 C7A F2D 62(3)
N103 S7 C7A F2D -54(3)
O14 S7 C7A F3D 72(3)
O13 S7 C7A F3D -57(3)
N103 S7 C7A F3D -173(3)
O14 S7 C7A F1D -50(3)
O13 S7 C7A F1D -179(3)
N103 S7 C7A F1D 64(3)
O16 S8 C8A F6D 66(3)
O15 S8 C8A F6D -64(3)
N103 S8 C8A F6D -179(3)
O16 S8 C8A F4D -58(3)
O15 S8 C8A F4D 171(3)
N103 S8 C8A F4D 56(3)
O16 S8 C8A F5D -173(3)
O15 S8 C8A F5D 56(3)
N103 S8 C8A F5D -59(3)
O18 S9 N104 S10 -36(3)
O17 S9 N104 S10 -170(3)
C9A S9 N104 S10 81(3)
O19 S10 N104 S9 -29(3)
O20 S10 N104 S9 -165(3)
C10A S10 N104 S9 89(3)
O18 S9 C9A F1E -50(3)
O17 S9 C9A F1E 78(3)
N104 S9 C9A F1E -172(2)
O18 S9 C9A F3E -169(2)
O17 S9 C9A F3E -41(3)
N104 S9 C9A F3E 69(2)
O18 S9 C9A F2E 70(3)
O17 S9 C9A F2E -162(2)
N104 S9 C9A F2E -53(2)
O19 S10 C10A F6E 64(3)
O20 S10 C10A F6E -170(3)
N104 S10 C10A F6E -61(3)
O19 S10 C10A F5E -62(3)
O20 S10 C10A F5E 64(3)
N104 S10 C10A F5E 174(2)
O19 S10 C10A F4E -179(3)
O20 S10 C10A F4E -53(3)
N104 S10 C10A F4E 57(2)
O23 S12 N105 S11 -1(3)
O24 S12 N105 S11 135(3)
C12A S12 N105 S11 -114(2)
O21 S11 N105 S12 36(3)
O22 S11 N105 S12 173(3)
C11A S11 N105 S12 -78(3)
O21 S11 C11A F1F 49(3)
O22 S11 C11A F1F -80(3)
N105 S11 C11A F1F 173(2)
O21 S11 C11A F3F -70(3)
O22 S11 C11A F3F 162(3)
N105 S11 C11A F3F 54(2)
O21 S11 C11A F2F 170(3)
O22 S11 C11A F2F 41(3)
N105 S11 C11A F2F -66(2)
O23 S12 C12A F6F 65(3)
O24 S12 C12A F6F -62(3)
N105 S12 C12A F6F -175(2)
O23 S12 C12A F4F -52(3)
O24 S12 C12A F4F -179(3)
N105 S12 C12A F4F 68(3)
O23 S12 C12A F5F -174(3)
O24 S12 C12A F5F 60(3)
N105 S12 C12A F5F -54(3)

loop_
_platon_squeeze_void_nr
_platon_squeeze_void_average_x
_platon_squeeze_void_average_y
_platon_squeeze_void_average_z
_platon_squeeze_void_volume
_platon_squeeze_void_count_electrons
_platon_squeeze_void_content
1 0.491 -0.001 -0.004 8981 4498 ' '
